data_4315429
loop_
_publ_author_name
'Vadapalli Chandrasekhar'
'Ramachandran Azhakar'
'Balasubramanian Murugesapandian'
'Tapas Senapati'
'Prasenjit Bag'
'Mrituanjay D. Pandey'
'Sandeep Kumar Maurya'
'Debabrata Goswami'

_publ_contact_author_address
;Head, Department of Chemistry
Indian Institute of Technology Kanpur
Kanpur 208016
Uttarpradesh
India
;
_publ_contact_author_email vc@iitk.ac.in
_publ_contact_author_fax '+91-512-259 7436'
_publ_contact_author_name 'Prof. V. Chandrasekhar'
_publ_contact_author_phone '+91-512-259 7259'
_publ_section_title
;
 Synthesis, Structure, and Two-Photon Absorption Studies of a
 Phosphorus-Based Tris Hydrazone Ligand
 (S)P[N(Me)N=CH-C6H3-2-OH-4-N(CH2CH3)2]3 and Its Metal Complexes
;
_journal_name_full 'Inorganic Chemistry'
_journal_page_first 4008
_journal_page_last 4016
_journal_paper_doi 10.1021/ic901531e
_journal_volume 49
_journal_year 2010
_chemical_formula_sum 'C74 H110 Mg3 N18 O8 P2 S2'
_chemical_formula_weight 1578.79
_chemical_name_systematic
; 
 ? 
;
_space_group_IT_number 2
_symmetry_cell_setting triclinic
_symmetry_space_group_name_Hall '-P 1'
_symmetry_space_group_name_H-M 'P -1'
_atom_sites_solution_hydrogens geom
_atom_sites_solution_primary direct
_atom_sites_solution_secondary difmap
_audit_creation_method SHELXL-97
_cell_angle_alpha 88.046(2)
_cell_angle_beta 86.413(2)
_cell_angle_gamma 77.602(2)
_cell_formula_units_Z 2
_cell_length_a 14.1599(12)
_cell_length_b 16.2110(14)
_cell_length_c 17.9945(15)
_cell_measurement_reflns_used 3030
_cell_measurement_temperature 100(2)
_cell_measurement_theta_max 23.97
_cell_measurement_theta_min 2.41
_cell_volume 4025.4(6)
_computing_cell_refinement 'Bruker SMART'
_computing_data_collection 'Bruker SMART'
_computing_data_reduction 'Bruker SAINT'
_computing_molecular_graphics 'Bruker SHELXTL'
_computing_publication_material 'Bruker SHELXTL'
_computing_structure_refinement 'Bruker SHELXTL'
_computing_structure_solution 'Bruker SHELXTL'
_diffrn_ambient_temperature 100(2)
_diffrn_measured_fraction_theta_full 0.980
_diffrn_measured_fraction_theta_max 0.980
_diffrn_radiation_monochromator graphite
_diffrn_radiation_source 'fine-focus sealed tube'
_diffrn_radiation_type MoK\a
_diffrn_radiation_wavelength 0.71073
_diffrn_reflns_av_R_equivalents 0.0381
_diffrn_reflns_av_sigmaI/netI 0.0893
_diffrn_reflns_limit_h_max 17
_diffrn_reflns_limit_h_min -9
_diffrn_reflns_limit_k_max 19
_diffrn_reflns_limit_k_min -15
_diffrn_reflns_limit_l_max 21
_diffrn_reflns_limit_l_min -22
_diffrn_reflns_number 22901
_diffrn_reflns_theta_full 26.00
_diffrn_reflns_theta_max 26.00
_diffrn_reflns_theta_min 2.14
_exptl_absorpt_coefficient_mu 0.194
_exptl_absorpt_correction_T_max 0.9816
_exptl_absorpt_correction_T_min 0.9733
_exptl_absorpt_correction_type empirical
_exptl_crystal_colour colourless
_exptl_crystal_density_diffrn 1.303
_exptl_crystal_density_method 'not measured'
_exptl_crystal_description block
_exptl_crystal_F_000 1684
_exptl_crystal_size_max 0.14
_exptl_crystal_size_mid 0.12
_exptl_crystal_size_min 0.10
_refine_diff_density_max 0.818
_refine_diff_density_min -0.591
_refine_diff_density_rms 0.101
_refine_ls_extinction_method none
_refine_ls_goodness_of_fit_ref 1.031
_refine_ls_hydrogen_treatment constr
_refine_ls_matrix_type full
_refine_ls_number_parameters 984
_refine_ls_number_reflns 15515
_refine_ls_number_restraints 1
_refine_ls_restrained_S_all 1.032
_refine_ls_R_factor_all 0.1193
_refine_ls_R_factor_gt 0.0766
_refine_ls_shift/su_max 0.006
_refine_ls_shift/su_mean 0.000
_refine_ls_structure_factor_coef Fsqd
_refine_ls_weighting_details 'calc w=1/[\s^2^(Fo^2^)+(0.1307P)^2^+0.0000P] where P=(Fo^2^+2Fc^2^)/3'
_refine_ls_weighting_scheme calc
_refine_ls_wR_factor_gt 0.1950
_refine_ls_wR_factor_ref 0.2440
_reflns_number_gt 9688
_reflns_number_total 15515
_reflns_threshold_expression >2sigma(I)
_cod_data_source_file ic901531e_si_002_6.cif
_cod_data_source_block complex-7
_cod_depositor_comments
;
The following automatic conversions were performed:

'_symmetry_cell_setting' value 'Triclinic' changed to 'triclinic'
according to the built-in table from CIF Core dictionary named
'cif_core.dic' version 2.4.1 from 2010-06-29.

Automatic conversion script
Id: cif_fix_values 1646 2011-03-28 12:23:43Z adriana 
;
_cod_database_code 4315429

loop_
_symmetry_equiv_pos_as_xyz
'x, y, z'
'-x, -y, -z'

loop_
_atom_site_label
_atom_site_type_symbol
_atom_site_fract_x
_atom_site_fract_y
_atom_site_fract_z
_atom_site_U_iso_or_equiv
_atom_site_adp_type
_atom_site_occupancy
_atom_site_symmetry_multiplicity
_atom_site_calc_flag
_atom_site_refinement_flags
_atom_site_disorder_assembly
_atom_site_disorder_group
Mg1 Mg 0.18322(9) 0.19516(8) 0.62212(7) 0.0240(3) Uani 1 1 d . . .
Mg2 Mg 0.26068(9) 0.24529(8) 0.74918(7) 0.0235(3) Uani 1 1 d . . .
Mg3 Mg 0.33444(10) 0.28887(8) 0.88041(7) 0.0247(3) Uani 1 1 d . . .
P1 P 0.08796(8) 0.13533(7) 0.47142(6) 0.0286(3) Uani 1 1 d . . .
P2 P 0.42276(9) 0.33936(7) 1.03673(6) 0.0309(3) Uani 1 1 d . . .
S1 S 0.03341(8) 0.10330(8) 0.38373(6) 0.0375(3) Uani 1 1 d . . .
S2 S 0.46916(9) 0.37098(7) 1.12809(6) 0.0382(3) Uani 1 1 d . . .
N1 N 0.0058(2) 0.1552(2) 0.54337(18) 0.0287(8) Uani 1 1 d . . .
N2 N 0.0465(2) 0.1561(2) 0.61519(18) 0.0283(8) Uani 1 1 d . . .
N3 N 0.0399(3) 0.1178(2) 0.9791(2) 0.0387(9) Uani 1 1 d . . .
N4 N 0.1320(3) 0.2231(2) 0.45581(18) 0.0300(8) Uani 1 1 d . . .
N5 N 0.1442(2) 0.2669(2) 0.52271(18) 0.0274(8) Uani 1 1 d . . .
N6 N 0.1555(3) 0.6014(2) 0.7114(2) 0.0466(11) Uani 1 1 d . . .
N7 N 0.1788(2) 0.0605(2) 0.50082(19) 0.0288(8) Uani 1 1 d . . .
N8 N 0.2412(2) 0.0872(2) 0.55071(18) 0.0271(8) Uani 1 1 d . . .
N9 N 0.6460(2) 0.0646(2) 0.7151(2) 0.0304(8) Uani 1 1 d . . .
N10 N 0.4917(3) 0.2511(2) 1.0005(2) 0.0339(9) Uani 1 1 d . . .
N11 N 0.4464(2) 0.2102(2) 0.94838(19) 0.0304(8) Uani 1 1 d . . .
N12 N 0.3558(3) -0.1066(2) 0.7703(2) 0.0363(9) Uani 1 1 d . . .
N13 N 0.4186(3) 0.4146(2) 0.97065(19) 0.0288(8) Uani 1 1 d . . .
N14 N 0.4114(2) 0.3866(2) 0.89608(18) 0.0266(8) Uani 1 1 d . . .
N15 N 0.5140(3) 0.3797(3) 0.5363(2) 0.0407(10) Uani 1 1 d . A .
N16 N 0.3102(3) 0.3222(2) 1.05051(18) 0.0301(8) Uani 1 1 d . . .
N17 N 0.2570(3) 0.3276(2) 0.98325(18) 0.0291(8) Uani 1 1 d . . .
N18 N -0.1375(3) 0.3900(3) 0.8007(2) 0.0370(9) Uani 1 1 d . . .
O1 O 0.15947(19) 0.17233(17) 0.73284(15) 0.0279(6) Uani 1 1 d . . .
O2 O 0.1848(2) 0.31049(16) 0.66344(15) 0.0271(6) Uani 1 1 d . . .
O3 O 0.32074(19) 0.17722(17) 0.65471(16) 0.0279(6) Uani 1 1 d . . .
O4 O 0.3684(2) 0.30916(17) 0.76992(15) 0.0275(6) Uani 1 1 d . . .
O5 O 0.19979(19) 0.32097(17) 0.83876(15) 0.0274(6) Uani 1 1 d . . .
O6 O 0.3240(2) 0.17731(16) 0.84041(16) 0.0287(7) Uani 1 1 d . . .
C1 C -0.0815(3) 0.2216(3) 0.5333(2) 0.0381(11) Uani 1 1 d . . .
H1A H -0.1309 0.2160 0.5727 0.057 Uiso 1 1 calc R . .
H1B H -0.1065 0.2160 0.4846 0.057 Uiso 1 1 calc R . .
H1C H -0.0653 0.2772 0.5360 0.057 Uiso 1 1 calc R . .
C2 C -0.0067(3) 0.1300(3) 0.6685(2) 0.0294(9) Uani 1 1 d . . .
H2 H -0.0617 0.1105 0.6546 0.035 Uiso 1 1 calc R . .
C3 C 0.0100(3) 0.1277(3) 0.7467(2) 0.0287(9) Uani 1 1 d . . .
C4 C 0.0916(3) 0.1481(3) 0.7761(2) 0.0269(9) Uani 1 1 d . . .
C5 C 0.1001(3) 0.1437(3) 0.8537(2) 0.0308(10) Uani 1 1 d . . .
H5 H 0.1562 0.1562 0.8732 0.037 Uiso 1 1 calc R . .
C6 C 0.0288(3) 0.1217(3) 0.9031(2) 0.0330(10) Uani 1 1 d . . .
C7 C -0.0535(3) 0.1028(3) 0.8725(2) 0.0363(11) Uani 1 1 d . . .
H7 H -0.1039 0.0889 0.9045 0.044 Uiso 1 1 calc R . .
C8 C -0.0608(3) 0.1043(3) 0.7971(3) 0.0384(11) Uani 1 1 d . . .
H8 H -0.1156 0.0891 0.7779 0.046 Uiso 1 1 calc R . .
C9 C -0.0402(3) 0.1090(3) 1.0322(3) 0.0417(12) Uani 1 1 d . . .
H9A H -0.0137 0.0880 1.0806 0.050 Uiso 1 1 calc R . .
H9B H -0.0734 0.0665 1.0139 0.050 Uiso 1 1 calc R . .
C10 C -0.1145(5) 0.1927(4) 1.0443(3) 0.0714(19) Uani 1 1 d . . .
H10A H -0.0812 0.2363 1.0586 0.107 Uiso 1 1 calc R . .
H10B H -0.1626 0.1847 1.0839 0.107 Uiso 1 1 calc R . .
H10C H -0.1469 0.2102 0.9980 0.107 Uiso 1 1 calc R . .
C11 C 0.1258(4) 0.1365(3) 1.0093(3) 0.0452(13) Uani 1 1 d . . .
H11A H 0.1103 0.1537 1.0617 0.054 Uiso 1 1 calc R . .
H11B H 0.1440 0.1845 0.9809 0.054 Uiso 1 1 calc R . .
C12 C 0.2111(4) 0.0618(3) 1.0065(3) 0.0493(13) Uani 1 1 d . . .
H12A H 0.1967 0.0167 1.0402 0.074 Uiso 1 1 calc R . .
H12B H 0.2687 0.0795 1.0220 0.074 Uiso 1 1 calc R . .
H12C H 0.2229 0.0410 0.9556 0.074 Uiso 1 1 calc R . .
C13 C 0.2127(4) 0.2180(3) 0.4011(3) 0.0461(13) Uani 1 1 d . . .
H13A H 0.2172 0.2750 0.3837 0.069 Uiso 1 1 calc R . .
H13B H 0.2025 0.1849 0.3589 0.069 Uiso 1 1 calc R . .
H13C H 0.2729 0.1905 0.4239 0.069 Uiso 1 1 calc R . .
C14 C 0.1256(3) 0.3481(3) 0.5125(2) 0.0286(9) Uani 1 1 d . . .
H14 H 0.1045 0.3689 0.4650 0.034 Uiso 1 1 calc R . .
C15 C 0.1336(3) 0.4094(2) 0.5654(2) 0.0261(9) Uani 1 1 d . . .
C16 C 0.1650(3) 0.3894(2) 0.6391(2) 0.0262(9) Uani 1 1 d . . .
C17 C 0.1722(3) 0.4546(3) 0.6862(2) 0.0288(9) Uani 1 1 d . . .
H17 H 0.1950 0.4407 0.7346 0.035 Uiso 1 1 calc R . .
C18 C 0.1469(3) 0.5393(3) 0.6640(2) 0.0343(10) Uani 1 1 d . . .
C19 C 0.1126(3) 0.5598(3) 0.5919(2) 0.0363(11) Uani 1 1 d . . .
H19 H 0.0929 0.6171 0.5761 0.044 Uiso 1 1 calc R . .
C20 C 0.1083(3) 0.4960(3) 0.5456(2) 0.0330(10) Uani 1 1 d . . .
H20 H 0.0869 0.5107 0.4970 0.040 Uiso 1 1 calc R . .
C21 C 0.1218(5) 0.6897(3) 0.6938(3) 0.0662(18) Uani 1 1 d . . .
H21A H 0.0998 0.7212 0.7401 0.079 Uiso 1 1 calc R . .
H21B H 0.0663 0.6973 0.6615 0.079 Uiso 1 1 calc R . .
C22 C 0.2087(5) 0.7258(4) 0.6514(4) 0.077(2) Uani 1 1 d . . .
H22A H 0.2619 0.7213 0.6847 0.115 Uiso 1 1 calc R . .
H22B H 0.1851 0.7852 0.6371 0.115 Uiso 1 1 calc R . .
H22C H 0.2320 0.6930 0.6067 0.115 Uiso 1 1 calc R . .
C23 C 0.2071(5) 0.5815(3) 0.7813(3) 0.0570(16) Uani 1 1 d . . .
H23A H 0.2575 0.5291 0.7750 0.068 Uiso 1 1 calc R . .
H23B H 0.2395 0.6279 0.7916 0.068 Uiso 1 1 calc R . .
C24 C 0.1393(5) 0.5703(4) 0.8450(3) 0.076(2) Uani 1 1 d . . .
H24A H 0.0888 0.6218 0.8507 0.114 Uiso 1 1 calc R . .
H24B H 0.1748 0.5590 0.8905 0.114 Uiso 1 1 calc R . .
H24C H 0.1095 0.5226 0.8359 0.114 Uiso 1 1 calc R . .
C25 C 0.1716(4) -0.0278(3) 0.5050(3) 0.0534(15) Uani 1 1 d . . .
H25A H 0.2269 -0.0619 0.4767 0.080 Uiso 1 1 calc R . .
H25B H 0.1113 -0.0336 0.4839 0.080 Uiso 1 1 calc R . .
H25C H 0.1719 -0.0473 0.5571 0.080 Uiso 1 1 calc R . .
C26 C 0.3258(3) 0.0376(3) 0.5544(2) 0.0272(9) Uani 1 1 d . . .
H26 H 0.3380 -0.0111 0.5244 0.033 Uiso 1 1 calc R . .
C27 C 0.4025(3) 0.0479(3) 0.5982(2) 0.0273(9) Uani 1 1 d . . .
C28 C 0.3997(3) 0.1170(2) 0.6458(2) 0.0250(9) Uani 1 1 d . . .
C29 C 0.4818(3) 0.1219(2) 0.6822(2) 0.0258(9) Uani 1 1 d . . .
H29 H 0.4805 0.1701 0.7111 0.031 Uiso 1 1 calc R . .
C30 C 0.5670(3) 0.0585(3) 0.6779(2) 0.0278(9) Uani 1 1 d . . .
C31 C 0.5675(3) -0.0121(3) 0.6338(2) 0.0333(10) Uani 1 1 d . . .
H31 H 0.6231 -0.0568 0.6304 0.040 Uiso 1 1 calc R . .
C32 C 0.4873(3) -0.0158(3) 0.5959(2) 0.0310(10) Uani 1 1 d . . .
H32 H 0.4892 -0.0638 0.5666 0.037 Uiso 1 1 calc R . .
C33 C 0.7364(3) 0.0015(3) 0.7093(2) 0.0346(10) Uani 1 1 d . . .
H33A H 0.7912 0.0300 0.7121 0.041 Uiso 1 1 calc R . .
H33B H 0.7424 -0.0251 0.6600 0.041 Uiso 1 1 calc R . .
C34 C 0.7432(4) -0.0669(3) 0.7698(3) 0.0557(15) Uani 1 1 d . . .
H34A H 0.7449 -0.0419 0.8184 0.084 Uiso 1 1 calc R . .
H34B H 0.8023 -0.1102 0.7604 0.084 Uiso 1 1 calc R . .
H34C H 0.6866 -0.0927 0.7697 0.084 Uiso 1 1 calc R . .
C35 C 0.6471(3) 0.1404(3) 0.7570(3) 0.0351(11) Uani 1 1 d . . .
H35A H 0.6962 0.1260 0.7949 0.042 Uiso 1 1 calc R . .
H35B H 0.5831 0.1596 0.7835 0.042 Uiso 1 1 calc R . .
C36 C 0.6699(3) 0.2119(3) 0.7073(3) 0.0454(13) Uani 1 1 d . . .
H36A H 0.7358 0.1951 0.6846 0.068 Uiso 1 1 calc R . .
H36B H 0.6651 0.2623 0.7371 0.068 Uiso 1 1 calc R . .
H36C H 0.6237 0.2244 0.6680 0.068 Uiso 1 1 calc R . .
C37 C 0.5961(3) 0.2278(3) 1.0065(3) 0.0435(12) Uani 1 1 d . . .
H37A H 0.6126 0.1750 1.0356 0.065 Uiso 1 1 calc R . .
H37B H 0.6178 0.2727 1.0313 0.065 Uiso 1 1 calc R . .
H37C H 0.6281 0.2200 0.9566 0.065 Uiso 1 1 calc R . .
C38 C 0.4851(3) 0.1306(3) 0.9383(2) 0.0298(9) Uani 1 1 d . . .
H38 H 0.5414 0.1076 0.9645 0.036 Uiso 1 1 calc R . .
C39 C 0.4514(3) 0.0743(2) 0.8917(2) 0.0271(9) Uani 1 1 d . . .
C40 C 0.3713(3) 0.0982(2) 0.8467(2) 0.0269(9) Uani 1 1 d . . .
C41 C 0.3411(3) 0.0360(2) 0.8090(2) 0.0285(9) Uani 1 1 d . . .
H41 H 0.2851 0.0523 0.7811 0.034 Uiso 1 1 calc R . .
C42 C 0.3876(3) -0.0479(3) 0.8097(2) 0.0331(10) Uani 1 1 d . . .
C43 C 0.4715(3) -0.0714(3) 0.8527(2) 0.0350(10) Uani 1 1 d . . .
H43 H 0.5067 -0.1283 0.8541 0.042 Uiso 1 1 calc R . .
C44 C 0.5002(3) -0.0113(3) 0.8915(2) 0.0315(10) Uani 1 1 d . . .
H44 H 0.5558 -0.0278 0.9199 0.038 Uiso 1 1 calc R . .
C45 C 0.4025(4) -0.1957(3) 0.7718(3) 0.0494(14) Uani 1 1 d . . .
H45A H 0.3530 -0.2295 0.7659 0.059 Uiso 1 1 calc R . .
H45B H 0.4295 -0.2105 0.8211 0.059 Uiso 1 1 calc R . .
C46 C 0.4827(5) -0.2197(4) 0.7122(3) 0.075(2) Uani 1 1 d . . .
H46A H 0.4567 -0.2053 0.6630 0.112 Uiso 1 1 calc R . .
H46B H 0.5096 -0.2806 0.7155 0.112 Uiso 1 1 calc R . .
H46C H 0.5337 -0.1888 0.7191 0.112 Uiso 1 1 calc R . .
C47 C 0.2743(3) -0.0822(3) 0.7223(2) 0.0379(11) Uani 1 1 d . . .
H47A H 0.2838 -0.1217 0.6803 0.046 Uiso 1 1 calc R . .
H47B H 0.2737 -0.0249 0.7012 0.046 Uiso 1 1 calc R . .
C48 C 0.1768(4) -0.0825(3) 0.7630(3) 0.0475(13) Uani 1 1 d . . .
H48A H 0.1778 -0.1384 0.7859 0.071 Uiso 1 1 calc R . .
H48B H 0.1256 -0.0694 0.7275 0.071 Uiso 1 1 calc R . .
H48C H 0.1642 -0.0399 0.8018 0.071 Uiso 1 1 calc R . .
C49 C 0.3611(3) 0.4994(3) 0.9861(2) 0.0348(10) Uani 1 1 d . . .
H49A H 0.3838 0.5405 0.9522 0.052 Uiso 1 1 calc R . .
H49B H 0.3683 0.5134 1.0377 0.052 Uiso 1 1 calc R . .
H49C H 0.2928 0.5009 0.9788 0.052 Uiso 1 1 calc R . .
C50 C 0.4582(3) 0.4247(3) 0.8468(2) 0.0292(9) Uani 1 1 d . . .
H50 H 0.4913 0.4644 0.8647 0.035 Uiso 1 1 calc R . .
C51 C 0.4652(3) 0.4131(2) 0.7684(2) 0.0292(9) Uani 1 1 d . . .
C52 C 0.4205(3) 0.3557(2) 0.7314(2) 0.0247(9) Uani 1 1 d . . .
C53 C 0.4340(3) 0.3483(3) 0.6543(2) 0.0285(9) Uani 1 1 d . . .
H53 H 0.4011 0.3129 0.6296 0.034 Uiso 1 1 calc R . .
C54 C 0.4955(3) 0.3924(3) 0.6123(2) 0.0305(10) Uani 1 1 d . . .
C55 C 0.5365(3) 0.4511(3) 0.6493(3) 0.0386(11) Uani 1 1 d . . .
H55 H 0.5749 0.4842 0.6218 0.046 Uiso 1 1 calc R . .
C56 C 0.5206(3) 0.4600(3) 0.7242(2) 0.0339(10) Uani 1 1 d . . .
H56 H 0.5484 0.5000 0.7477 0.041 Uiso 1 1 calc R . .
C57 C 0.5979(3) 0.4056(3) 0.4992(3) 0.0427(12) Uani 1 1 d . . .
H57A H 0.5920 0.4668 0.5065 0.051 Uiso 1 1 calc R . .
H57B H 0.5978 0.3967 0.4450 0.051 Uiso 1 1 calc R . .
C58 C 0.6938(4) 0.3577(4) 0.5277(4) 0.0718(19) Uani 1 1 d . . .
H58A H 0.6963 0.3695 0.5806 0.108 Uiso 1 1 calc R . .
H58B H 0.7474 0.3758 0.4993 0.108 Uiso 1 1 calc R . .
H58C H 0.6995 0.2969 0.5217 0.108 Uiso 1 1 calc R . .
C59 C 0.4719(6) 0.3213(5) 0.4994(3) 0.082(2) Uani 1 1 d . . .
C61 C 0.2989(4) 0.2495(3) 1.0990(3) 0.0464(13) Uani 1 1 d . . .
H61A H 0.2302 0.2537 1.1135 0.070 Uiso 1 1 calc R . .
H61B H 0.3351 0.2494 1.1438 0.070 Uiso 1 1 calc R . .
H61C H 0.3240 0.1970 1.0722 0.070 Uiso 1 1 calc R . .
C62 C 0.1648(3) 0.3610(2) 0.9957(2) 0.0297(9) Uani 1 1 d . . .
H62 H 0.1444 0.3805 1.0446 0.036 Uiso 1 1 calc R . .
C63 C 0.0926(3) 0.3708(3) 0.9428(2) 0.0281(9) Uani 1 1 d . . .
C64 C 0.1115(3) 0.3496(2) 0.8665(2) 0.0247(9) Uani 1 1 d . . .
C65 C 0.0338(3) 0.3582(3) 0.8204(2) 0.0307(10) Uani 1 1 d . . .
H65 H 0.0470 0.3446 0.7694 0.037 Uiso 1 1 calc R . .
C66 C -0.0623(3) 0.3860(3) 0.8466(2) 0.0329(10) Uani 1 1 d . . .
C67 C -0.0793(3) 0.4111(3) 0.9229(2) 0.0348(10) Uani 1 1 d . . .
H67 H -0.1434 0.4337 0.9421 0.042 Uiso 1 1 calc R . .
C68 C -0.0045(3) 0.4025(3) 0.9673(2) 0.0334(10) Uani 1 1 d . . .
H68 H -0.0179 0.4187 1.0177 0.040 Uiso 1 1 calc R . .
C69 C -0.2385(3) 0.4111(4) 0.8284(3) 0.0490(14) Uani 1 1 d . . .
H69A H -0.2800 0.4268 0.7856 0.059 Uiso 1 1 calc R . .
H69B H -0.2482 0.4610 0.8605 0.059 Uiso 1 1 calc R . .
C70 C -0.2706(4) 0.3392(4) 0.8726(3) 0.0519(14) Uani 1 1 d . . .
H70A H -0.2527 0.2874 0.8438 0.078 Uiso 1 1 calc R . .
H70B H -0.3410 0.3535 0.8825 0.078 Uiso 1 1 calc R . .
H70C H -0.2387 0.3306 0.9199 0.078 Uiso 1 1 calc R . .
C71 C -0.1190(3) 0.3555(3) 0.7252(3) 0.0442(12) Uani 1 1 d . . .
H71A H -0.1757 0.3334 0.7120 0.053 Uiso 1 1 calc R . .
H71B H -0.0623 0.3077 0.7251 0.053 Uiso 1 1 calc R . .
C72 C -0.1004(4) 0.4205(4) 0.6670(3) 0.0578(15) Uani 1 1 d . . .
H72A H -0.1543 0.4698 0.6692 0.087 Uiso 1 1 calc R . .
H72B H -0.0946 0.3959 0.6175 0.087 Uiso 1 1 calc R . .
H72C H -0.0402 0.4378 0.6765 0.087 Uiso 1 1 calc R . .
C73 C 0.2131(5) 0.3898(4) 0.2353(3) 0.0739(19) Uani 1 1 d D . .
H73A H 0.1755 0.3470 0.2494 0.111 Uiso 1 1 calc R . .
H73B H 0.2495 0.3750 0.1878 0.111 Uiso 1 1 calc R . .
H73C H 0.1692 0.4451 0.2301 0.111 Uiso 1 1 calc R . .
O14 O 0.1157(3) 0.3413(3) 0.2423(2) 0.0546(10) Uani 1 1 d D . .
H14A H 0.0939 0.3919 0.2298 0.082 Uiso 1 1 calc R . .
O13 O 0.2842(2) 0.3935(2) 0.2959(2) 0.0513(10) Uani 1 1 d D . .
H13 H 0.3197 0.3454 0.3022 0.077 Uiso 1 1 calc R . .
C74 C 0.0702(6) 0.2885(6) 0.2035(6) 0.126(4) Uani 1 1 d D . .
H74A H 0.1144 0.2336 0.1964 0.189 Uiso 0.50 1 calc PR . .
H74B H 0.0527 0.3144 0.1549 0.189 Uiso 0.50 1 calc PR . .
H74C H 0.0115 0.2806 0.2322 0.189 Uiso 0.50 1 calc PR . .
C60 C 0.3990(11) 0.3245(10) 0.4732(9) 0.067(4) Uiso 0.40 1 d P A 1
H60A H 0.3979 0.2694 0.4529 0.100 Uiso 0.20 1 calc PR A 1
H60B H 0.3910 0.3673 0.4330 0.100 Uiso 0.20 1 calc PR A 1
H60C H 0.3460 0.3396 0.5112 0.100 Uiso 0.20 1 calc PR A 1
H60D H 0.3587 0.3815 0.4785 0.100 Uiso 0.20 1 calc PR A 1
H60E H 0.3656 0.2835 0.4985 0.100 Uiso 0.20 1 calc PR A 1
H60F H 0.4106 0.3113 0.4202 0.100 Uiso 0.20 1 calc PR A 1
C60A C 0.5040(6) 0.2402(5) 0.4994(5) 0.046(2) Uiso 0.60 1 d P A 2
H60G H 0.4624 0.2140 0.4704 0.069 Uiso 0.30 1 calc PR A 2
H60H H 0.5036 0.2179 0.5507 0.069 Uiso 0.30 1 calc PR A 2
H60I H 0.5703 0.2272 0.4771 0.069 Uiso 0.30 1 calc PR A 2
H60J H 0.5618 0.2254 0.5284 0.069 Uiso 0.30 1 calc PR A 2
H60K H 0.5205 0.2215 0.4481 0.069 Uiso 0.30 1 calc PR A 2
H60L H 0.4539 0.2122 0.5217 0.069 Uiso 0.30 1 calc PR A 2

loop_
_atom_site_aniso_label
_atom_site_aniso_U_11
_atom_site_aniso_U_22
_atom_site_aniso_U_33
_atom_site_aniso_U_23
_atom_site_aniso_U_13
_atom_site_aniso_U_12
Mg1 0.0200(7) 0.0247(7) 0.0269(7) -0.0019(5) -0.0049(5) -0.0027(5)
Mg2 0.0219(7) 0.0208(7) 0.0281(7) 0.0001(5) -0.0048(6) -0.0039(5)
Mg3 0.0266(7) 0.0212(7) 0.0282(7) 0.0005(5) -0.0068(6) -0.0078(6)
P1 0.0257(6) 0.0325(6) 0.0273(6) -0.0051(5) -0.0069(4) -0.0033(5)
P2 0.0382(7) 0.0265(6) 0.0317(6) 0.0018(5) -0.0114(5) -0.0131(5)
S1 0.0323(6) 0.0464(7) 0.0330(6) -0.0115(5) -0.0105(5) -0.0023(5)
S2 0.0534(8) 0.0349(6) 0.0323(6) 0.0014(5) -0.0167(5) -0.0192(5)
N1 0.0218(18) 0.036(2) 0.0274(18) -0.0035(15) -0.0068(14) -0.0021(15)
N2 0.0243(19) 0.034(2) 0.0273(18) -0.0006(15) -0.0093(15) -0.0063(15)
N3 0.045(2) 0.046(2) 0.032(2) 0.0019(17) -0.0013(18) -0.0235(19)
N4 0.037(2) 0.033(2) 0.0188(17) -0.0048(14) -0.0013(15) -0.0034(16)
N5 0.030(2) 0.0264(19) 0.0263(18) -0.0036(14) -0.0068(15) -0.0056(15)
N6 0.078(3) 0.023(2) 0.040(2) 0.0003(17) -0.016(2) -0.009(2)
N7 0.0237(18) 0.0276(19) 0.037(2) -0.0081(15) -0.0113(15) -0.0053(14)
N8 0.0233(18) 0.0270(18) 0.0310(19) -0.0011(15) -0.0052(15) -0.0043(14)
N9 0.0214(18) 0.0297(19) 0.040(2) -0.0096(16) -0.0070(15) -0.0029(14)
N10 0.036(2) 0.028(2) 0.042(2) 0.0040(16) -0.0204(17) -0.0115(16)
N11 0.033(2) 0.0267(19) 0.035(2) 0.0024(15) -0.0154(16) -0.0106(15)
N12 0.053(3) 0.0208(18) 0.039(2) 0.0002(15) -0.0171(18) -0.0122(17)
N13 0.038(2) 0.0220(18) 0.0287(19) 0.0018(14) -0.0065(16) -0.0105(15)
N14 0.032(2) 0.0228(18) 0.0288(19) -0.0041(14) -0.0073(15) -0.0118(15)
N15 0.039(2) 0.055(3) 0.033(2) 0.0041(18) -0.0009(17) -0.0209(19)
N16 0.039(2) 0.031(2) 0.0248(18) 0.0069(15) -0.0087(15) -0.0162(16)
N17 0.037(2) 0.0267(19) 0.0265(18) 0.0022(14) -0.0085(15) -0.0120(16)
N18 0.0223(19) 0.052(2) 0.033(2) 0.0004(18) -0.0036(16) 0.0000(17)
O1 0.0240(15) 0.0338(16) 0.0278(15) 0.0039(12) -0.0069(12) -0.0091(12)
O2 0.0301(16) 0.0223(15) 0.0268(15) -0.0008(11) -0.0038(12) -0.0004(12)
O3 0.0204(15) 0.0245(15) 0.0385(17) -0.0082(12) -0.0033(12) -0.0021(11)
O4 0.0299(16) 0.0232(15) 0.0321(16) -0.0013(12) -0.0021(12) -0.0109(12)
O5 0.0244(15) 0.0296(16) 0.0267(15) 0.0000(12) -0.0041(12) -0.0013(12)
O6 0.0302(16) 0.0207(15) 0.0381(17) 0.0004(12) -0.0154(13) -0.0084(12)
C1 0.026(2) 0.050(3) 0.033(2) -0.003(2) -0.0075(19) 0.005(2)
C2 0.021(2) 0.031(2) 0.038(2) -0.0029(19) -0.0078(19) -0.0086(18)
C3 0.025(2) 0.033(2) 0.030(2) 0.0013(18) -0.0079(18) -0.0089(18)
C4 0.023(2) 0.030(2) 0.029(2) 0.0053(17) -0.0056(17) -0.0093(17)
C5 0.029(2) 0.033(2) 0.034(2) 0.0052(18) -0.0093(19) -0.0141(19)
C6 0.037(3) 0.032(2) 0.032(2) 0.0013(18) -0.0015(19) -0.0108(19)
C7 0.032(3) 0.048(3) 0.033(2) 0.005(2) -0.004(2) -0.019(2)
C8 0.028(2) 0.052(3) 0.040(3) 0.004(2) -0.008(2) -0.018(2)
C9 0.047(3) 0.045(3) 0.033(3) 0.005(2) 0.000(2) -0.011(2)
C10 0.082(5) 0.072(4) 0.045(3) 0.008(3) 0.007(3) 0.012(3)
C11 0.063(3) 0.055(3) 0.029(3) 0.007(2) -0.014(2) -0.035(3)
C12 0.053(3) 0.056(3) 0.048(3) 0.017(2) -0.023(3) -0.029(3)
C13 0.058(3) 0.040(3) 0.038(3) -0.004(2) 0.010(2) -0.010(2)
C14 0.028(2) 0.032(2) 0.027(2) 0.0025(17) -0.0019(17) -0.0084(18)
C15 0.027(2) 0.025(2) 0.026(2) -0.0001(17) -0.0021(17) -0.0056(17)
C16 0.023(2) 0.024(2) 0.032(2) -0.0002(17) 0.0002(17) -0.0053(16)
C17 0.032(2) 0.028(2) 0.027(2) -0.0017(17) -0.0043(18) -0.0067(18)
C18 0.046(3) 0.025(2) 0.034(2) -0.0023(18) -0.004(2) -0.013(2)
C19 0.050(3) 0.024(2) 0.037(3) 0.0092(19) -0.005(2) -0.011(2)
C20 0.036(3) 0.033(2) 0.031(2) 0.0069(19) -0.0070(19) -0.0088(19)
C21 0.126(6) 0.032(3) 0.041(3) 0.002(2) -0.018(3) -0.015(3)
C22 0.117(6) 0.055(4) 0.070(4) 0.002(3) -0.031(4) -0.039(4)
C23 0.103(5) 0.033(3) 0.036(3) -0.005(2) -0.018(3) -0.012(3)
C24 0.128(6) 0.050(4) 0.047(4) 0.001(3) -0.001(4) -0.014(4)
C25 0.045(3) 0.035(3) 0.087(4) 0.008(3) -0.035(3) -0.017(2)
C26 0.024(2) 0.027(2) 0.030(2) -0.0054(17) -0.0030(17) -0.0034(17)
C27 0.024(2) 0.027(2) 0.031(2) -0.0020(17) -0.0048(17) -0.0050(17)
C28 0.023(2) 0.024(2) 0.029(2) 0.0015(17) 0.0010(17) -0.0084(17)
C29 0.019(2) 0.024(2) 0.035(2) -0.0037(17) -0.0025(17) -0.0051(16)
C30 0.026(2) 0.030(2) 0.028(2) -0.0016(17) -0.0042(17) -0.0076(17)
C31 0.028(2) 0.027(2) 0.043(3) -0.0104(19) -0.010(2) 0.0017(18)
C32 0.031(2) 0.028(2) 0.036(2) -0.0081(18) -0.0087(19) -0.0064(18)
C33 0.021(2) 0.041(3) 0.040(3) -0.005(2) -0.0049(19) 0.0000(18)
C34 0.063(4) 0.054(3) 0.038(3) 0.001(2) -0.008(3) 0.016(3)
C35 0.023(2) 0.040(3) 0.043(3) -0.012(2) -0.0085(19) -0.0064(19)
C36 0.031(3) 0.037(3) 0.071(4) -0.003(2) -0.013(2) -0.011(2)
C37 0.040(3) 0.048(3) 0.047(3) -0.002(2) -0.008(2) -0.017(2)
C38 0.029(2) 0.026(2) 0.034(2) 0.0073(18) -0.0107(18) -0.0049(18)
C39 0.025(2) 0.024(2) 0.032(2) 0.0059(17) -0.0065(17) -0.0058(17)
C40 0.028(2) 0.021(2) 0.031(2) 0.0030(17) -0.0040(18) -0.0054(17)
C41 0.029(2) 0.024(2) 0.034(2) 0.0023(17) -0.0099(18) -0.0078(17)
C42 0.045(3) 0.025(2) 0.029(2) 0.0023(18) -0.004(2) -0.0079(19)
C43 0.045(3) 0.022(2) 0.036(2) -0.0032(18) -0.008(2) -0.0013(19)
C44 0.035(2) 0.032(2) 0.029(2) 0.0005(18) -0.0145(19) -0.0064(19)
C45 0.088(4) 0.024(2) 0.036(3) -0.002(2) -0.017(3) -0.007(2)
C46 0.127(6) 0.042(3) 0.039(3) -0.007(3) -0.004(3) 0.019(3)
C47 0.057(3) 0.031(2) 0.031(2) -0.0011(19) -0.011(2) -0.018(2)
C48 0.058(3) 0.041(3) 0.052(3) -0.003(2) -0.012(3) -0.027(2)
C49 0.044(3) 0.024(2) 0.037(3) -0.0028(19) 0.000(2) -0.0083(19)
C50 0.030(2) 0.023(2) 0.038(2) -0.0007(18) -0.0104(19) -0.0104(18)
C51 0.034(2) 0.021(2) 0.034(2) 0.0041(17) -0.0087(19) -0.0076(18)
C52 0.023(2) 0.019(2) 0.033(2) -0.0014(16) -0.0061(17) -0.0044(16)
C53 0.026(2) 0.025(2) 0.036(2) 0.0001(18) -0.0069(18) -0.0075(17)
C54 0.029(2) 0.031(2) 0.033(2) 0.0046(18) -0.0092(18) -0.0068(18)
C55 0.037(3) 0.041(3) 0.044(3) 0.013(2) -0.007(2) -0.023(2)
C56 0.035(3) 0.033(2) 0.041(3) 0.005(2) -0.014(2) -0.018(2)
C57 0.040(3) 0.040(3) 0.045(3) 0.007(2) 0.006(2) -0.006(2)
C58 0.034(3) 0.072(4) 0.104(5) 0.023(4) 0.000(3) -0.004(3)
C59 0.117(6) 0.120(6) 0.036(3) -0.015(3) 0.013(3) -0.087(5)
C61 0.055(3) 0.052(3) 0.041(3) 0.018(2) -0.023(2) -0.028(3)
C62 0.041(3) 0.023(2) 0.029(2) 0.0012(17) -0.0028(19) -0.0135(19)
C63 0.029(2) 0.029(2) 0.028(2) 0.0023(17) -0.0015(18) -0.0101(18)
C64 0.026(2) 0.020(2) 0.028(2) 0.0011(16) -0.0026(17) -0.0051(16)
C65 0.028(2) 0.031(2) 0.031(2) 0.0003(18) -0.0042(18) 0.0009(18)
C66 0.028(2) 0.034(2) 0.035(2) 0.0030(19) -0.0049(19) -0.0030(19)
C67 0.026(2) 0.038(3) 0.038(3) 0.000(2) 0.0043(19) -0.0022(19)
C68 0.038(3) 0.034(2) 0.028(2) -0.0021(18) 0.0037(19) -0.009(2)
C69 0.026(3) 0.079(4) 0.036(3) 0.003(3) -0.001(2) 0.001(2)
C70 0.035(3) 0.077(4) 0.049(3) 0.006(3) -0.007(2) -0.022(3)
C71 0.030(3) 0.066(3) 0.036(3) -0.004(2) -0.012(2) -0.005(2)
C72 0.045(3) 0.092(5) 0.035(3) 0.008(3) 0.000(2) -0.013(3)
C73 0.081(5) 0.067(4) 0.073(4) -0.031(3) 0.029(4) -0.020(3)
O14 0.042(2) 0.069(3) 0.058(2) 0.004(2) -0.0010(18) -0.023(2)
O13 0.0329(19) 0.040(2) 0.076(3) 0.0233(18) 0.0041(18) -0.0022(15)
C74 0.076(6) 0.106(7) 0.185(10) 0.034(7) 0.016(6) -0.007(5)

loop_
_atom_type_symbol
_atom_type_description
_atom_type_scat_dispersion_real
_atom_type_scat_dispersion_imag
_atom_type_scat_source
C C 0.0033 0.0016 'International Tables Vol C Tables 4.2.6.8 and 6.1.1.4'
H H 0.0000 0.0000 'International Tables Vol C Tables 4.2.6.8 and 6.1.1.4'
N N 0.0061 0.0033 'International Tables Vol C Tables 4.2.6.8 and 6.1.1.4'
O O 0.0106 0.0060 'International Tables Vol C Tables 4.2.6.8 and 6.1.1.4'
Mg Mg 0.0486 0.0363 'International Tables Vol C Tables 4.2.6.8 and 6.1.1.4'
P P 0.1023 0.0942 'International Tables Vol C Tables 4.2.6.8 and 6.1.1.4'
S S 0.1246 0.1234 'International Tables Vol C Tables 4.2.6.8 and 6.1.1.4'

loop_
_geom_angle_atom_site_label_1
_geom_angle_atom_site_label_2
_geom_angle_atom_site_label_3
_geom_angle
_geom_angle_site_symmetry_1
_geom_angle_site_symmetry_3
_geom_angle_publ_flag
O3 Mg1 O1 80.36(12) . . ?
O3 Mg1 O2 78.33(11) . . ?
O1 Mg1 O2 79.59(12) . . ?
O3 Mg1 N5 119.63(14) . . ?
O1 Mg1 N5 150.38(13) . . ?
O2 Mg1 N5 83.39(12) . . ?
O3 Mg1 N2 152.28(14) . . ?
O1 Mg1 N2 82.78(13) . . ?
O2 Mg1 N2 119.91(13) . . ?
N5 Mg1 N2 84.99(14) . . ?
O3 Mg1 N8 84.53(12) . . ?
O1 Mg1 N8 118.15(13) . . ?
O2 Mg1 N8 152.94(14) . . ?
N5 Mg1 N8 87.16(13) . . ?
N2 Mg1 N8 84.24(13) . . ?
O3 Mg1 Mg2 47.88(8) . . ?
O1 Mg1 Mg2 47.66(9) . . ?
O2 Mg1 Mg2 47.10(8) . . ?
N5 Mg1 Mg2 128.44(11) . . ?
N2 Mg1 Mg2 127.80(11) . . ?
N8 Mg1 Mg2 128.94(10) . . ?
O2 Mg2 O4 106.64(13) . . ?
O2 Mg2 O1 77.89(12) . . ?
O4 Mg2 O1 175.18(13) . . ?
O2 Mg2 O6 174.21(13) . . ?
O4 Mg2 O6 78.01(11) . . ?
O1 Mg2 O6 97.58(12) . . ?
O2 Mg2 O5 100.35(11) . . ?
O4 Mg2 O5 77.02(12) . . ?
O1 Mg2 O5 104.02(12) . . ?
O6 Mg2 O5 77.11(11) . . ?
O2 Mg2 O3 76.35(11) . . ?
O4 Mg2 O3 101.54(12) . . ?
O1 Mg2 O3 77.73(11) . . ?
O6 Mg2 O3 106.40(12) . . ?
O5 Mg2 O3 175.94(13) . . ?
O2 Mg2 Mg3 135.75(10) . . ?
O4 Mg2 Mg3 46.61(8) . . ?
O1 Mg2 Mg3 130.98(10) . . ?
O6 Mg2 Mg3 45.44(8) . . ?
O5 Mg2 Mg3 46.58(8) . . ?
O3 Mg2 Mg3 134.74(9) . . ?
O2 Mg2 Mg1 46.38(8) . . ?
O4 Mg2 Mg1 136.14(10) . . ?
O1 Mg2 Mg1 46.18(8) . . ?
O6 Mg2 Mg1 132.17(9) . . ?
O5 Mg2 Mg1 132.99(9) . . ?
O3 Mg2 Mg1 45.96(8) . . ?
Mg3 Mg2 Mg1 177.05(7) . . ?
O6 Mg3 O4 80.48(12) . . ?
O6 Mg3 O5 79.78(12) . . ?
O4 Mg3 O5 78.52(12) . . ?
O6 Mg3 N17 117.82(14) . . ?
O4 Mg3 N17 151.53(13) . . ?
O5 Mg3 N17 83.44(13) . . ?
O6 Mg3 N14 152.44(14) . . ?
O4 Mg3 N14 83.55(13) . . ?
O5 Mg3 N14 118.77(13) . . ?
N17 Mg3 N14 86.12(14) . . ?
O6 Mg3 N11 83.65(12) . . ?
O4 Mg3 N11 118.57(14) . . ?
O5 Mg3 N11 153.82(14) . . ?
N17 Mg3 N11 86.58(14) . . ?
N14 Mg3 N11 84.48(13) . . ?
O6 Mg3 Mg2 47.79(8) . . ?
O4 Mg3 Mg2 47.45(8) . . ?
O5 Mg3 Mg2 47.73(8) . . ?
N17 Mg3 Mg2 128.04(11) . . ?
N14 Mg3 Mg2 128.61(11) . . ?
N11 Mg3 Mg2 128.05(10) . . ?
N7 P1 N1 106.48(18) . . ?
N7 P1 N4 106.74(18) . . ?
N1 P1 N4 106.76(17) . . ?
N7 P1 S1 112.58(13) . . ?
N1 P1 S1 112.16(13) . . ?
N4 P1 S1 111.72(13) . . ?
N13 P2 N10 106.46(18) . . ?
N13 P2 N16 106.92(18) . . ?
N10 P2 N16 106.82(18) . . ?
N13 P2 S2 112.03(13) . . ?
N10 P2 S2 113.22(13) . . ?
N16 P2 S2 111.00(13) . . ?
N2 N1 C1 113.8(3) . . ?
N2 N1 P1 114.6(2) . . ?
C1 N1 P1 117.9(3) . . ?
C2 N2 N1 111.8(3) . . ?
C2 N2 Mg1 128.5(3) . . ?
N1 N2 Mg1 119.7(3) . . ?
C6 N3 C11 120.8(4) . . ?
C6 N3 C9 121.3(4) . . ?
C11 N3 C9 117.1(4) . . ?
C13 N4 N5 113.1(3) . . ?
C13 N4 P1 116.9(3) . . ?
N5 N4 P1 114.7(3) . . ?
C14 N5 N4 111.9(3) . . ?
C14 N5 Mg1 128.7(3) . . ?
N4 N5 Mg1 119.3(2) . . ?
C18 N6 C21 122.1(4) . . ?
C18 N6 C23 121.7(4) . . ?
C21 N6 C23 116.0(4) . . ?
N8 N7 C25 117.6(3) . . ?
N8 N7 P1 115.9(2) . . ?
C25 N7 P1 121.0(3) . . ?
C26 N8 N7 114.6(3) . . ?
C26 N8 Mg1 125.7(3) . . ?
N7 N8 Mg1 119.3(2) . . ?
C30 N9 C33 122.4(3) . . ?
C30 N9 C35 120.8(3) . . ?
C33 N9 C35 116.4(3) . . ?
N11 N10 C37 120.0(3) . . ?
N11 N10 P2 115.4(3) . . ?
C37 N10 P2 123.0(3) . . ?
C38 N11 N10 115.4(3) . . ?
C38 N11 Mg3 125.6(3) . . ?
N10 N11 Mg3 118.3(2) . . ?
C42 N12 C45 122.3(4) . . ?
C42 N12 C47 121.5(4) . . ?
C45 N12 C47 116.2(4) . . ?
N14 N13 C49 114.1(3) . . ?
N14 N13 P2 114.5(2) . . ?
C49 N13 P2 118.8(3) . . ?
C50 N14 N13 112.0(3) . . ?
C50 N14 Mg3 128.6(3) . . ?
N13 N14 Mg3 119.4(2) . . ?
C54 N15 C59 120.7(4) . . ?
C54 N15 C57 119.0(4) . . ?
C59 N15 C57 117.8(4) . . ?
N17 N16 C61 112.8(3) . . ?
N17 N16 P2 114.5(3) . . ?
C61 N16 P2 116.5(3) . . ?
C62 N17 N16 112.0(3) . . ?
C62 N17 Mg3 129.0(3) . . ?
N16 N17 Mg3 119.0(3) . . ?
C66 N18 C69 122.1(4) . . ?
C66 N18 C71 120.5(4) . . ?
C69 N18 C71 116.2(4) . . ?
C4 O1 Mg1 136.9(2) . . ?
C4 O1 Mg2 133.8(3) . . ?
Mg1 O1 Mg2 86.16(12) . . ?
C16 O2 Mg1 136.4(3) . . ?
C16 O2 Mg2 135.7(3) . . ?
Mg1 O2 Mg2 86.53(11) . . ?
C28 O3 Mg1 134.9(2) . . ?
C28 O3 Mg2 130.4(2) . . ?
Mg1 O3 Mg2 86.16(11) . . ?
C52 O4 Mg3 136.0(2) . . ?
C52 O4 Mg2 136.9(3) . . ?
Mg3 O4 Mg2 85.94(12) . . ?
C64 O5 Mg3 135.6(3) . . ?
C64 O5 Mg2 134.9(3) . . ?
Mg3 O5 Mg2 85.69(11) . . ?
C40 O6 Mg3 136.4(3) . . ?
C40 O6 Mg2 130.7(3) . . ?
Mg3 O6 Mg2 86.77(11) . . ?
N1 C1 H1A 109.5 . . ?
N1 C1 H1B 109.5 . . ?
H1A C1 H1B 109.5 . . ?
N1 C1 H1C 109.5 . . ?
H1A C1 H1C 109.5 . . ?
H1B C1 H1C 109.5 . . ?
N2 C2 C3 126.0(4) . . ?
N2 C2 H2 117.0 . . ?
C3 C2 H2 117.0 . . ?
C4 C3 C8 117.9(4) . . ?
C4 C3 C2 124.2(4) . . ?
C8 C3 C2 117.8(4) . . ?
O1 C4 C5 119.3(4) . . ?
O1 C4 C3 121.5(4) . . ?
C5 C4 C3 119.2(4) . . ?
C6 C5 C4 122.3(4) . . ?
C6 C5 H5 118.9 . . ?
C4 C5 H5 118.9 . . ?
N3 C6 C5 120.6(4) . . ?
N3 C6 C7 121.7(4) . . ?
C5 C6 C7 117.6(4) . . ?
C8 C7 C6 120.4(4) . . ?
C8 C7 H7 119.8 . . ?
C6 C7 H7 119.8 . . ?
C7 C8 C3 122.5(4) . . ?
C7 C8 H8 118.8 . . ?
C3 C8 H8 118.8 . . ?
N3 C9 C10 112.8(4) . . ?
N3 C9 H9A 109.0 . . ?
C10 C9 H9A 109.0 . . ?
N3 C9 H9B 109.0 . . ?
C10 C9 H9B 109.0 . . ?
H9A C9 H9B 107.8 . . ?
C9 C10 H10A 109.5 . . ?
C9 C10 H10B 109.5 . . ?
H10A C10 H10B 109.5 . . ?
C9 C10 H10C 109.5 . . ?
H10A C10 H10C 109.5 . . ?
H10B C10 H10C 109.5 . . ?
N3 C11 C12 112.7(4) . . ?
N3 C11 H11A 109.1 . . ?
C12 C11 H11A 109.1 . . ?
N3 C11 H11B 109.1 . . ?
C12 C11 H11B 109.1 . . ?
H11A C11 H11B 107.8 . . ?
C11 C12 H12A 109.5 . . ?
C11 C12 H12B 109.5 . . ?
H12A C12 H12B 109.5 . . ?
C11 C12 H12C 109.5 . . ?
H12A C12 H12C 109.5 . . ?
H12B C12 H12C 109.5 . . ?
N4 C13 H13A 109.5 . . ?
N4 C13 H13B 109.5 . . ?
H13A C13 H13B 109.5 . . ?
N4 C13 H13C 109.5 . . ?
H13A C13 H13C 109.5 . . ?
H13B C13 H13C 109.5 . . ?
N5 C14 C15 126.6(4) . . ?
N5 C14 H14 116.7 . . ?
C15 C14 H14 116.7 . . ?
C20 C15 C14 119.3(4) . . ?
C20 C15 C16 116.5(4) . . ?
C14 C15 C16 124.2(4) . . ?
O2 C16 C17 119.9(4) . . ?
O2 C16 C15 120.4(3) . . ?
C17 C16 C15 119.6(4) . . ?
C18 C17 C16 121.7(4) . . ?
C18 C17 H17 119.1 . . ?
C16 C17 H17 119.1 . . ?
N6 C18 C17 120.1(4) . . ?
N6 C18 C19 120.9(4) . . ?
C17 C18 C19 119.0(4) . . ?
C20 C19 C18 119.0(4) . . ?
C20 C19 H19 120.5 . . ?
C18 C19 H19 120.5 . . ?
C19 C20 C15 124.1(4) . . ?
C19 C20 H20 117.9 . . ?
C15 C20 H20 117.9 . . ?
N6 C21 C22 109.3(5) . . ?
N6 C21 H21A 109.8 . . ?
C22 C21 H21A 109.8 . . ?
N6 C21 H21B 109.8 . . ?
C22 C21 H21B 109.8 . . ?
H21A C21 H21B 108.3 . . ?
C21 C22 H22A 109.5 . . ?
C21 C22 H22B 109.5 . . ?
H22A C22 H22B 109.5 . . ?
C21 C22 H22C 109.5 . . ?
H22A C22 H22C 109.5 . . ?
H22B C22 H22C 109.5 . . ?
C24 C23 N6 111.2(5) . . ?
C24 C23 H23A 109.4 . . ?
N6 C23 H23A 109.4 . . ?
C24 C23 H23B 109.4 . . ?
N6 C23 H23B 109.4 . . ?
H23A C23 H23B 108.0 . . ?
C23 C24 H24A 109.5 . . ?
C23 C24 H24B 109.5 . . ?
H24A C24 H24B 109.5 . . ?
C23 C24 H24C 109.5 . . ?
H24A C24 H24C 109.5 . . ?
H24B C24 H24C 109.5 . . ?
N7 C25 H25A 109.5 . . ?
N7 C25 H25B 109.5 . . ?
H25A C25 H25B 109.5 . . ?
N7 C25 H25C 109.5 . . ?
H25A C25 H25C 109.5 . . ?
H25B C25 H25C 109.5 . . ?
N8 C26 C27 127.3(4) . . ?
N8 C26 H26 116.4 . . ?
C27 C26 H26 116.4 . . ?
C32 C27 C26 117.7(4) . . ?
C32 C27 C28 117.1(4) . . ?
C26 C27 C28 125.2(4) . . ?
O3 C28 C29 119.5(3) . . ?
O3 C28 C27 121.1(3) . . ?
C29 C28 C27 119.4(4) . . ?
C28 C29 C30 122.7(4) . . ?
C28 C29 H29 118.7 . . ?
C30 C29 H29 118.7 . . ?
N9 C30 C29 121.3(4) . . ?
N9 C30 C31 121.1(4) . . ?
C29 C30 C31 117.5(4) . . ?
C32 C31 C30 119.8(4) . . ?
C32 C31 H31 120.1 . . ?
C30 C31 H31 120.1 . . ?
C31 C32 C27 123.3(4) . . ?
C31 C32 H32 118.3 . . ?
C27 C32 H32 118.3 . . ?
N9 C33 C34 113.1(4) . . ?
N9 C33 H33A 109.0 . . ?
C34 C33 H33A 109.0 . . ?
N9 C33 H33B 109.0 . . ?
C34 C33 H33B 109.0 . . ?
H33A C33 H33B 107.8 . . ?
C33 C34 H34A 109.5 . . ?
C33 C34 H34B 109.5 . . ?
H34A C34 H34B 109.5 . . ?
C33 C34 H34C 109.5 . . ?
H34A C34 H34C 109.5 . . ?
H34B C34 H34C 109.5 . . ?
N9 C35 C36 112.5(4) . . ?
N9 C35 H35A 109.1 . . ?
C36 C35 H35A 109.1 . . ?
N9 C35 H35B 109.1 . . ?
C36 C35 H35B 109.1 . . ?
H35A C35 H35B 107.8 . . ?
C35 C36 H36A 109.5 . . ?
C35 C36 H36B 109.5 . . ?
H36A C36 H36B 109.5 . . ?
C35 C36 H36C 109.5 . . ?
H36A C36 H36C 109.5 . . ?
H36B C36 H36C 109.5 . . ?
N10 C37 H37A 109.5 . . ?
N10 C37 H37B 109.5 . . ?
H37A C37 H37B 109.5 . . ?
N10 C37 H37C 109.5 . . ?
H37A C37 H37C 109.5 . . ?
H37B C37 H37C 109.5 . . ?
N11 C38 C39 126.6(4) . . ?
N11 C38 H38 116.7 . . ?
C39 C38 H38 116.7 . . ?
C44 C39 C40 117.4(4) . . ?
C44 C39 C38 118.1(4) . . ?
C40 C39 C38 124.5(4) . . ?
O6 C40 C41 119.4(4) . . ?
O6 C40 C39 121.9(4) . . ?
C41 C40 C39 118.8(4) . . ?
C42 C41 C40 123.9(4) . . ?
C42 C41 H41 118.1 . . ?
C40 C41 H41 118.1 . . ?
N12 C42 C41 121.6(4) . . ?
N12 C42 C43 121.2(4) . . ?
C41 C42 C43 117.3(4) . . ?
C44 C43 C42 119.3(4) . . ?
C44 C43 H43 120.4 . . ?
C42 C43 H43 120.4 . . ?
C43 C44 C39 123.3(4) . . ?
C43 C44 H44 118.4 . . ?
C39 C44 H44 118.4 . . ?
N12 C45 C46 113.8(4) . . ?
N12 C45 H45A 108.8 . . ?
C46 C45 H45A 108.8 . . ?
N12 C45 H45B 108.8 . . ?
C46 C45 H45B 108.8 . . ?
H45A C45 H45B 107.7 . . ?
C45 C46 H46A 109.5 . . ?
C45 C46 H46B 109.5 . . ?
H46A C46 H46B 109.5 . . ?
C45 C46 H46C 109.5 . . ?
H46A C46 H46C 109.5 . . ?
H46B C46 H46C 109.5 . . ?
N12 C47 C48 113.1(4) . . ?
N12 C47 H47A 109.0 . . ?
C48 C47 H47A 109.0 . . ?
N12 C47 H47B 109.0 . . ?
C48 C47 H47B 109.0 . . ?
H47A C47 H47B 107.8 . . ?
C47 C48 H48A 109.5 . . ?
C47 C48 H48B 109.5 . . ?
H48A C48 H48B 109.5 . . ?
C47 C48 H48C 109.5 . . ?
H48A C48 H48C 109.5 . . ?
H48B C48 H48C 109.5 . . ?
N13 C49 H49A 109.5 . . ?
N13 C49 H49B 109.5 . . ?
H49A C49 H49B 109.5 . . ?
N13 C49 H49C 109.5 . . ?
H49A C49 H49C 109.5 . . ?
H49B C49 H49C 109.5 . . ?
N14 C50 C51 126.7(4) . . ?
N14 C50 H50 116.6 . . ?
C51 C50 H50 116.6 . . ?
C56 C51 C50 118.0(4) . . ?
C56 C51 C52 117.5(4) . . ?
C50 C51 C52 124.5(4) . . ?
O4 C52 C53 120.0(3) . . ?
O4 C52 C51 120.4(4) . . ?
C53 C52 C51 119.5(4) . . ?
C52 C53 C54 121.3(4) . . ?
C52 C53 H53 119.4 . . ?
C54 C53 H53 119.4 . . ?
N15 C54 C53 120.7(4) . . ?
N15 C54 C55 121.0(4) . . ?
C53 C54 C55 118.3(4) . . ?
C56 C55 C54 120.0(4) . . ?
C56 C55 H55 120.0 . . ?
C54 C55 H55 120.0 . . ?
C55 C56 C51 123.1(4) . . ?
C55 C56 H56 118.4 . . ?
C51 C56 H56 118.4 . . ?
N15 C57 C58 113.1(4) . . ?
N15 C57 H57A 109.0 . . ?
C58 C57 H57A 109.0 . . ?
N15 C57 H57B 109.0 . . ?
C58 C57 H57B 109.0 . . ?
H57A C57 H57B 107.8 . . ?
C57 C58 H58A 109.5 . . ?
C57 C58 H58B 109.5 . . ?
H58A C58 H58B 109.5 . . ?
C57 C58 H58C 109.5 . . ?
H58A C58 H58C 109.5 . . ?
H58B C58 H58C 109.5 . . ?
C60 C59 C60A 99.0(10) . . ?
C60 C59 N15 134.9(12) . . ?
C60A C59 N15 125.1(8) . . ?
N16 C61 H61A 109.5 . . ?
N16 C61 H61B 109.5 . . ?
H61A C61 H61B 109.5 . . ?
N16 C61 H61C 109.5 . . ?
H61A C61 H61C 109.5 . . ?
H61B C61 H61C 109.5 . . ?
N17 C62 C63 125.8(4) . . ?
N17 C62 H62 117.1 . . ?
C63 C62 H62 117.1 . . ?
C68 C63 C62 118.3(4) . . ?
C68 C63 C64 117.4(4) . . ?
C62 C63 C64 124.3(4) . . ?
O5 C64 C65 119.4(4) . . ?
O5 C64 C63 121.5(4) . . ?
C65 C64 C63 119.2(4) . . ?
C66 C65 C64 122.5(4) . . ?
C66 C65 H65 118.7 . . ?
C64 C65 H65 118.7 . . ?
N18 C66 C65 121.1(4) . . ?
N18 C66 C67 121.6(4) . . ?
C65 C66 C67 117.3(4) . . ?
C68 C67 C66 120.0(4) . . ?
C68 C67 H67 120.0 . . ?
C66 C67 H67 120.0 . . ?
C67 C68 C63 123.5(4) . . ?
C67 C68 H68 118.2 . . ?
C63 C68 H68 118.2 . . ?
N18 C69 C70 113.3(4) . . ?
N18 C69 H69A 108.9 . . ?
C70 C69 H69A 108.9 . . ?
N18 C69 H69B 108.9 . . ?
C70 C69 H69B 108.9 . . ?
H69A C69 H69B 107.7 . . ?
C69 C70 H70A 109.5 . . ?
C69 C70 H70B 109.5 . . ?
H70A C70 H70B 109.5 . . ?
C69 C70 H70C 109.5 . . ?
H70A C70 H70C 109.5 . . ?
H70B C70 H70C 109.5 . . ?
N18 C71 C72 112.8(4) . . ?
N18 C71 H71A 109.0 . . ?
C72 C71 H71A 109.0 . . ?
N18 C71 H71B 109.0 . . ?
C72 C71 H71B 109.0 . . ?
H71A C71 H71B 107.8 . . ?
C71 C72 H72A 109.5 . . ?
C71 C72 H72B 109.5 . . ?
H72A C72 H72B 109.5 . . ?
C71 C72 H72C 109.5 . . ?
H72A C72 H72C 109.5 . . ?
H72B C72 H72C 109.5 . . ?
O13 C73 H73A 109.5 . . ?
O13 C73 H73B 109.5 . . ?
H73A C73 H73B 109.5 . . ?
O13 C73 H73C 109.5 . . ?
H73A C73 H73C 109.5 . . ?
H73B C73 H73C 109.5 . . ?
C74 O14 H14A 109.5 . . ?
C73 O13 H13 109.5 . . ?
O14 C74 H74A 109.5 . . ?
O14 C74 H74B 109.5 . . ?
H74A C74 H74B 109.5 . . ?
O14 C74 H74C 109.5 . . ?
H74A C74 H74C 109.5 . . ?
H74B C74 H74C 109.5 . . ?
C59 C60 H60A 109.5 . . ?
C59 C60 H60B 109.5 . . ?
H60A C60 H60B 109.5 . . ?
C59 C60 H60C 109.5 . . ?
H60A C60 H60C 109.5 . . ?
H60B C60 H60C 109.5 . . ?
C59 C60 H60D 109.5 . . ?
H60A C60 H60D 141.1 . . ?
H60B C60 H60D 56.3 . . ?
H60C C60 H60D 56.3 . . ?
C59 C60 H60E 109.5 . . ?
H60A C60 H60E 56.3 . . ?
H60B C60 H60E 141.1 . . ?
H60C C60 H60E 56.3 . . ?
H60D C60 H60E 109.5 . . ?
C59 C60 H60F 109.5 . . ?
H60A C60 H60F 56.3 . . ?
H60B C60 H60F 56.3 . . ?
H60C C60 H60F 141.1 . . ?
H60D C60 H60F 109.5 . . ?
H60E C60 H60F 109.5 . . ?
C59 C60A H60G 109.5 . . ?
C59 C60A H60H 109.5 . . ?
H60G C60A H60H 109.5 . . ?
C59 C60A H60I 109.5 . . ?
H60G C60A H60I 109.5 . . ?
H60H C60A H60I 109.5 . . ?
C59 C60A H60J 109.5 . . ?
H60G C60A H60J 141.1 . . ?
H60H C60A H60J 56.3 . . ?
H60I C60A H60J 56.3 . . ?
C59 C60A H60K 109.5 . . ?
H60G C60A H60K 56.3 . . ?
H60H C60A H60K 141.1 . . ?
H60I C60A H60K 56.3 . . ?
H60J C60A H60K 109.5 . . ?
C59 C60A H60L 109.5 . . ?
H60G C60A H60L 56.3 . . ?
H60H C60A H60L 56.3 . . ?
H60I C60A H60L 141.1 . . ?
H60J C60A H60L 109.5 . . ?
H60K C60A H60L 109.5 . . ?

loop_
_geom_bond_atom_site_label_1
_geom_bond_atom_site_label_2
_geom_bond_distance
_geom_bond_site_symmetry_2
_geom_bond_publ_flag
Mg1 O3 2.027(3) . ?
Mg1 O1 2.034(3) . ?
Mg1 O2 2.040(3) . ?
Mg1 N5 2.136(4) . ?
Mg1 N2 2.173(4) . ?
Mg1 N8 2.189(3) . ?
Mg1 Mg2 2.8134(18) . ?
Mg2 O2 2.065(3) . ?
Mg2 O4 2.077(3) . ?
Mg2 O1 2.084(3) . ?
Mg2 O6 2.086(3) . ?
Mg2 O5 2.086(3) . ?
Mg2 O3 2.092(3) . ?
Mg2 Mg3 2.8115(18) . ?
Mg3 O6 2.007(3) . ?
Mg3 O4 2.048(3) . ?
Mg3 O5 2.048(3) . ?
Mg3 N17 2.134(4) . ?
Mg3 N14 2.142(3) . ?
Mg3 N11 2.215(3) . ?
P1 N7 1.667(3) . ?
P1 N1 1.677(3) . ?
P1 N4 1.681(4) . ?
P1 S1 1.9331(15) . ?
P2 N13 1.669(3) . ?
P2 N10 1.676(4) . ?
P2 N16 1.678(4) . ?
P2 S2 1.9325(15) . ?
N1 N2 1.450(4) . ?
N1 C1 1.471(5) . ?
N2 C2 1.299(5) . ?
N3 C6 1.383(5) . ?
N3 C11 1.455(6) . ?
N3 C9 1.465(6) . ?
N4 C13 1.450(6) . ?
N4 N5 1.455(4) . ?
N5 C14 1.295(5) . ?
N6 C18 1.371(5) . ?
N6 C21 1.440(6) . ?
N6 C23 1.485(6) . ?
N7 N8 1.437(4) . ?
N7 C25 1.455(6) . ?
N8 C26 1.296(5) . ?
N9 C30 1.362(5) . ?
N9 C33 1.457(5) . ?
N9 C35 1.467(5) . ?
N10 N11 1.425(4) . ?
N10 C37 1.455(5) . ?
N11 C38 1.302(5) . ?
N12 C42 1.371(5) . ?
N12 C45 1.454(5) . ?
N12 C47 1.463(5) . ?
N13 N14 1.448(4) . ?
N13 C49 1.465(5) . ?
N14 C50 1.293(5) . ?
N15 C54 1.390(5) . ?
N15 C59 1.425(7) . ?
N15 C57 1.460(6) . ?
N16 N17 1.456(4) . ?
N16 C61 1.473(5) . ?
N17 C62 1.310(5) . ?
N18 C66 1.377(5) . ?
N18 C69 1.458(6) . ?
N18 C71 1.472(6) . ?
O1 C4 1.316(5) . ?
O2 C16 1.315(5) . ?
O3 C28 1.322(4) . ?
O4 C52 1.317(5) . ?
O5 C64 1.310(5) . ?
O6 C40 1.318(5) . ?
C1 H1A 0.9800 . ?
C1 H1B 0.9800 . ?
C1 H1C 0.9800 . ?
C2 C3 1.439(6) . ?
C2 H2 0.9500 . ?
C3 C4 1.407(5) . ?
C3 C8 1.414(6) . ?
C4 C5 1.405(6) . ?
C5 C6 1.400(6) . ?
C5 H5 0.9500 . ?
C6 C7 1.415(6) . ?
C7 C8 1.365(6) . ?
C7 H7 0.9500 . ?
C8 H8 0.9500 . ?
C9 C10 1.540(7) . ?
C9 H9A 0.9900 . ?
C9 H9B 0.9900 . ?
C10 H10A 0.9800 . ?
C10 H10B 0.9800 . ?
C10 H10C 0.9800 . ?
C11 C12 1.515(7) . ?
C11 H11A 0.9900 . ?
C11 H11B 0.9900 . ?
C12 H12A 0.9800 . ?
C12 H12B 0.9800 . ?
C12 H12C 0.9800 . ?
C13 H13A 0.9800 . ?
C13 H13B 0.9800 . ?
C13 H13C 0.9800 . ?
C14 C15 1.426(5) . ?
C14 H14 0.9500 . ?
C15 C20 1.411(6) . ?
C15 C16 1.430(5) . ?
C16 C17 1.402(5) . ?
C17 C18 1.394(6) . ?
C17 H17 0.9500 . ?
C18 C19 1.417(6) . ?
C19 C20 1.364(6) . ?
C19 H19 0.9500 . ?
C20 H20 0.9500 . ?
C21 C22 1.612(9) . ?
C21 H21A 0.9900 . ?
C21 H21B 0.9900 . ?
C22 H22A 0.9800 . ?
C22 H22B 0.9800 . ?
C22 H22C 0.9800 . ?
C23 C24 1.480(8) . ?
C23 H23A 0.9900 . ?
C23 H23B 0.9900 . ?
C24 H24A 0.9800 . ?
C24 H24B 0.9800 . ?
C24 H24C 0.9800 . ?
C25 H25A 0.9800 . ?
C25 H25B 0.9800 . ?
C25 H25C 0.9800 . ?
C26 C27 1.422(5) . ?
C26 H26 0.9500 . ?
C27 C32 1.404(6) . ?
C27 C28 1.425(5) . ?
C28 C29 1.389(5) . ?
C29 C30 1.407(5) . ?
C29 H29 0.9500 . ?
C30 C31 1.413(6) . ?
C31 C32 1.375(6) . ?
C31 H31 0.9500 . ?
C32 H32 0.9500 . ?
C33 C34 1.521(7) . ?
C33 H33A 0.9900 . ?
C33 H33B 0.9900 . ?
C34 H34A 0.9800 . ?
C34 H34B 0.9800 . ?
C34 H34C 0.9800 . ?
C35 C36 1.517(7) . ?
C35 H35A 0.9900 . ?
C35 H35B 0.9900 . ?
C36 H36A 0.9800 . ?
C36 H36B 0.9800 . ?
C36 H36C 0.9800 . ?
C37 H37A 0.9800 . ?
C37 H37B 0.9800 . ?
C37 H37C 0.9800 . ?
C38 C39 1.432(6) . ?
C38 H38 0.9500 . ?
C39 C44 1.411(6) . ?
C39 C40 1.414(5) . ?
C40 C41 1.387(5) . ?
C41 C42 1.379(6) . ?
C41 H41 0.9500 . ?
C42 C43 1.433(6) . ?
C43 C44 1.362(6) . ?
C43 H43 0.9500 . ?
C44 H44 0.9500 . ?
C45 C46 1.509(8) . ?
C45 H45A 0.9900 . ?
C45 H45B 0.9900 . ?
C46 H46A 0.9800 . ?
C46 H46B 0.9800 . ?
C46 H46C 0.9800 . ?
C47 C48 1.523(7) . ?
C47 H47A 0.9900 . ?
C47 H47B 0.9900 . ?
C48 H48A 0.9800 . ?
C48 H48B 0.9800 . ?
C48 H48C 0.9800 . ?
C49 H49A 0.9800 . ?
C49 H49B 0.9800 . ?
C49 H49C 0.9800 . ?
C50 C51 1.424(6) . ?
C50 H50 0.9500 . ?
C51 C56 1.402(6) . ?
C51 C52 1.434(5) . ?
C52 C53 1.394(6) . ?
C53 C54 1.411(6) . ?
C53 H53 0.9500 . ?
C54 C55 1.420(6) . ?
C55 C56 1.359(6) . ?
C55 H55 0.9500 . ?
C56 H56 0.9500 . ?
C57 C58 1.523(7) . ?
C57 H57A 0.9900 . ?
C57 H57B 0.9900 . ?
C58 H58A 0.9800 . ?
C58 H58B 0.9800 . ?
C58 H58C 0.9800 . ?
C59 C60 1.152(15) . ?
C59 C60A 1.296(10) . ?
C61 H61A 0.9800 . ?
C61 H61B 0.9800 . ?
C61 H61C 0.9800 . ?
C62 C63 1.421(6) . ?
C62 H62 0.9500 . ?
C63 C68 1.408(6) . ?
C63 C64 1.422(6) . ?
C64 C65 1.399(6) . ?
C65 C66 1.396(6) . ?
C65 H65 0.9500 . ?
C66 C67 1.437(6) . ?
C67 C68 1.348(6) . ?
C67 H67 0.9500 . ?
C68 H68 0.9500 . ?
C69 C70 1.522(7) . ?
C69 H69A 0.9900 . ?
C69 H69B 0.9900 . ?
C70 H70A 0.9800 . ?
C70 H70B 0.9800 . ?
C70 H70C 0.9800 . ?
C71 C72 1.513(7) . ?
C71 H71A 0.9900 . ?
C71 H71B 0.9900 . ?
C72 H72A 0.9800 . ?
C72 H72B 0.9800 . ?
C72 H72C 0.9800 . ?
C73 O13 1.541(7) . ?
C73 H73A 0.9800 . ?
C73 H73B 0.9800 . ?
C73 H73C 0.9800 . ?
O14 C74 1.405(9) . ?
O14 H14A 0.8400 . ?
O13 H13 0.8400 . ?
C74 H74A 0.9800 . ?
C74 H74B 0.9800 . ?
C74 H74C 0.9800 . ?
C60 H60A 0.9800 . ?
C60 H60B 0.9800 . ?
C60 H60C 0.9800 . ?
C60 H60D 0.9800 . ?
C60 H60E 0.9800 . ?
C60 H60F 0.9800 . ?
C60A H60G 0.9800 . ?
C60A H60H 0.9800 . ?
C60A H60I 0.9800 . ?
C60A H60J 0.9800 . ?
C60A H60K 0.9800 . ?
C60A H60L 0.9800 . ?

loop_
_geom_torsion_atom_site_label_1
_geom_torsion_atom_site_label_2
_geom_torsion_atom_site_label_3
_geom_torsion_atom_site_label_4
_geom_torsion
_geom_torsion_site_symmetry_1
_geom_torsion_site_symmetry_2
_geom_torsion_site_symmetry_3
_geom_torsion_site_symmetry_4
_geom_torsion_publ_flag
O3 Mg1 Mg2 O2 117.91(16) . . . . ?
O1 Mg1 Mg2 O2 -120.87(16) . . . . ?
N5 Mg1 Mg2 O2 20.24(17) . . . . ?
N2 Mg1 Mg2 O2 -98.09(17) . . . . ?
N8 Mg1 Mg2 O2 144.29(18) . . . . ?
O3 Mg1 Mg2 O4 52.80(17) . . . . ?
O1 Mg1 Mg2 O4 174.02(18) . . . . ?
O2 Mg1 Mg2 O4 -65.11(17) . . . . ?
N5 Mg1 Mg2 O4 -44.9(2) . . . . ?
N2 Mg1 Mg2 O4 -163.20(17) . . . . ?
N8 Mg1 Mg2 O4 79.2(2) . . . . ?
O3 Mg1 Mg2 O1 -121.22(16) . . . . ?
O2 Mg1 Mg2 O1 120.87(16) . . . . ?
N5 Mg1 Mg2 O1 141.11(18) . . . . ?
N2 Mg1 Mg2 O1 22.78(17) . . . . ?
N8 Mg1 Mg2 O1 -94.84(17) . . . . ?
O3 Mg1 Mg2 O6 -69.75(17) . . . . ?
O1 Mg1 Mg2 O6 51.47(17) . . . . ?
O2 Mg1 Mg2 O6 172.34(18) . . . . ?
N5 Mg1 Mg2 O6 -167.42(17) . . . . ?
N2 Mg1 Mg2 O6 74.26(19) . . . . ?
N8 Mg1 Mg2 O6 -43.4(2) . . . . ?
O3 Mg1 Mg2 O5 174.60(18) . . . . ?
O1 Mg1 Mg2 O5 -64.18(17) . . . . ?
O2 Mg1 Mg2 O5 56.69(17) . . . . ?
N5 Mg1 Mg2 O5 76.92(19) . . . . ?
N2 Mg1 Mg2 O5 -41.4(2) . . . . ?
N8 Mg1 Mg2 O5 -159.02(17) . . . . ?
O1 Mg1 Mg2 O3 121.22(16) . . . . ?
O2 Mg1 Mg2 O3 -117.91(16) . . . . ?
N5 Mg1 Mg2 O3 -97.67(18) . . . . ?
N2 Mg1 Mg2 O3 144.00(18) . . . . ?
N8 Mg1 Mg2 O3 26.39(17) . . . . ?
O3 Mg1 Mg2 Mg3 -105.1(12) . . . . ?
O1 Mg1 Mg2 Mg3 16.1(12) . . . . ?
O2 Mg1 Mg2 Mg3 137.0(12) . . . . ?
N5 Mg1 Mg2 Mg3 157.2(12) . . . . ?
N2 Mg1 Mg2 Mg3 38.9(13) . . . . ?
N8 Mg1 Mg2 Mg3 -78.7(12) . . . . ?
O2 Mg2 Mg3 O6 171.96(19) . . . . ?
O4 Mg2 Mg3 O6 -121.98(16) . . . . ?
O1 Mg2 Mg3 O6 52.39(17) . . . . ?
O5 Mg2 Mg3 O6 120.05(17) . . . . ?
O3 Mg2 Mg3 O6 -65.29(18) . . . . ?
Mg1 Mg2 Mg3 O6 37.0(12) . . . . ?
O2 Mg2 Mg3 O4 -66.06(17) . . . . ?
O1 Mg2 Mg3 O4 174.37(17) . . . . ?
O6 Mg2 Mg3 O4 121.98(16) . . . . ?
O5 Mg2 Mg3 O4 -117.97(16) . . . . ?
O3 Mg2 Mg3 O4 56.69(17) . . . . ?
Mg1 Mg2 Mg3 O4 159.0(12) . . . . ?
O2 Mg2 Mg3 O5 51.91(17) . . . . ?
O4 Mg2 Mg3 O5 117.97(16) . . . . ?
O1 Mg2 Mg3 O5 -67.66(16) . . . . ?
O6 Mg2 Mg3 O5 -120.05(17) . . . . ?
O3 Mg2 Mg3 O5 174.66(18) . . . . ?
Mg1 Mg2 Mg3 O5 -83.0(12) . . . . ?
O2 Mg2 Mg3 N17 76.8(2) . . . . ?
O4 Mg2 Mg3 N17 142.84(17) . . . . ?
O1 Mg2 Mg3 N17 -42.79(19) . . . . ?
O6 Mg2 Mg3 N17 -95.18(18) . . . . ?
O5 Mg2 Mg3 N17 24.87(17) . . . . ?
O3 Mg2 Mg3 N17 -160.47(17) . . . . ?
Mg1 Mg2 Mg3 N17 -58.2(12) . . . . ?
O2 Mg2 Mg3 N14 -44.2(2) . . . . ?
O4 Mg2 Mg3 N14 21.86(17) . . . . ?
O1 Mg2 Mg3 N14 -163.77(16) . . . . ?
O6 Mg2 Mg3 N14 143.84(18) . . . . ?
O5 Mg2 Mg3 N14 -96.11(18) . . . . ?
O3 Mg2 Mg3 N14 78.55(19) . . . . ?
Mg1 Mg2 Mg3 N14 -179(100) . . . . ?
O2 Mg2 Mg3 N11 -162.14(18) . . . . ?
O4 Mg2 Mg3 N11 -96.08(18) . . . . ?
O1 Mg2 Mg3 N11 78.29(19) . . . . ?
O6 Mg2 Mg3 N11 25.90(18) . . . . ?
O5 Mg2 Mg3 N11 145.95(19) . . . . ?
O3 Mg2 Mg3 N11 -39.4(2) . . . . ?
Mg1 Mg2 Mg3 N11 62.9(12) . . . . ?
N7 P1 N1 N2 39.9(3) . . . . ?
N4 P1 N1 N2 -73.8(3) . . . . ?
S1 P1 N1 N2 163.5(2) . . . . ?
N7 P1 N1 C1 178.0(3) . . . . ?
N4 P1 N1 C1 64.3(3) . . . . ?
S1 P1 N1 C1 -58.4(3) . . . . ?
C1 N1 N2 C2 72.1(5) . . . . ?
P1 N1 N2 C2 -148.0(3) . . . . ?
C1 N1 N2 Mg1 -109.5(3) . . . . ?
P1 N1 N2 Mg1 30.4(4) . . . . ?
O3 Mg1 N2 C2 50.5(5) . . . . ?
O1 Mg1 N2 C2 -2.4(4) . . . . ?
O2 Mg1 N2 C2 -75.9(4) . . . . ?
N5 Mg1 N2 C2 -155.3(4) . . . . ?
N8 Mg1 N2 C2 117.0(4) . . . . ?
Mg2 Mg1 N2 C2 -19.1(4) . . . . ?
O3 Mg1 N2 N1 -127.6(3) . . . . ?
O1 Mg1 N2 N1 179.6(3) . . . . ?
O2 Mg1 N2 N1 106.0(3) . . . . ?
N5 Mg1 N2 N1 26.6(3) . . . . ?
N8 Mg1 N2 N1 -61.1(3) . . . . ?
Mg2 Mg1 N2 N1 162.8(2) . . . . ?
N7 P1 N4 C13 59.7(4) . . . . ?
N1 P1 N4 C13 173.3(3) . . . . ?
S1 P1 N4 C13 -63.8(3) . . . . ?
N7 P1 N4 N5 -76.1(3) . . . . ?
N1 P1 N4 N5 37.4(3) . . . . ?
S1 P1 N4 N5 160.4(2) . . . . ?
C13 N4 N5 C14 78.0(4) . . . . ?
P1 N4 N5 C14 -144.5(3) . . . . ?
C13 N4 N5 Mg1 -104.1(4) . . . . ?
P1 N4 N5 Mg1 33.4(4) . . . . ?
O3 Mg1 N5 C14 -77.9(4) . . . . ?
O1 Mg1 N5 C14 49.7(5) . . . . ?
O2 Mg1 N5 C14 -5.4(4) . . . . ?
N2 Mg1 N5 C14 115.6(4) . . . . ?
N8 Mg1 N5 C14 -160.0(4) . . . . ?
Mg2 Mg1 N5 C14 -20.2(4) . . . . ?
O3 Mg1 N5 N4 104.5(3) . . . . ?
O1 Mg1 N5 N4 -127.8(3) . . . . ?
O2 Mg1 N5 N4 177.1(3) . . . . ?
N2 Mg1 N5 N4 -62.0(3) . . . . ?
N8 Mg1 N5 N4 22.5(3) . . . . ?
Mg2 Mg1 N5 N4 162.3(2) . . . . ?
N1 P1 N7 N8 -74.3(3) . . . . ?
N4 P1 N7 N8 39.4(3) . . . . ?
S1 P1 N7 N8 162.3(2) . . . . ?
N1 P1 N7 C25 78.9(4) . . . . ?
N4 P1 N7 C25 -167.3(4) . . . . ?
S1 P1 N7 C25 -44.4(4) . . . . ?
C25 N7 N8 C26 46.5(5) . . . . ?
P1 N7 N8 C26 -159.3(3) . . . . ?
C25 N7 N8 Mg1 -126.3(4) . . . . ?
P1 N7 N8 Mg1 27.9(4) . . . . ?
O3 Mg1 N8 C26 11.3(4) . . . . ?
O1 Mg1 N8 C26 -64.7(4) . . . . ?
O2 Mg1 N8 C26 61.9(5) . . . . ?
N5 Mg1 N8 C26 131.4(4) . . . . ?
N2 Mg1 N8 C26 -143.4(4) . . . . ?
Mg2 Mg1 N8 C26 -8.1(4) . . . . ?
O3 Mg1 N8 N7 -176.8(3) . . . . ?
O1 Mg1 N8 N7 107.2(3) . . . . ?
O2 Mg1 N8 N7 -126.2(3) . . . . ?
N5 Mg1 N8 N7 -56.7(3) . . . . ?
N2 Mg1 N8 N7 28.6(3) . . . . ?
Mg2 Mg1 N8 N7 163.8(2) . . . . ?
N13 P2 N10 N11 -75.7(3) . . . . ?
N16 P2 N10 N11 38.3(3) . . . . ?
S2 P2 N10 N11 160.8(2) . . . . ?
N13 P2 N10 C37 90.0(4) . . . . ?
N16 P2 N10 C37 -156.0(4) . . . . ?
S2 P2 N10 C37 -33.5(4) . . . . ?
C37 N10 N11 C38 35.0(6) . . . . ?
P2 N10 N11 C38 -158.9(3) . . . . ?
C37 N10 N11 Mg3 -135.9(3) . . . . ?
P2 N10 N11 Mg3 30.2(4) . . . . ?
O6 Mg3 N11 C38 12.4(4) . . . . ?
O4 Mg3 N11 C38 -63.1(4) . . . . ?
O5 Mg3 N11 C38 63.3(5) . . . . ?
N17 Mg3 N11 C38 130.9(4) . . . . ?
N14 Mg3 N11 C38 -142.7(4) . . . . ?
Mg2 Mg3 N11 C38 -6.6(4) . . . . ?
O6 Mg3 N11 N10 -177.8(3) . . . . ?
O4 Mg3 N11 N10 106.7(3) . . . . ?
O5 Mg3 N11 N10 -126.9(3) . . . . ?
N17 Mg3 N11 N10 -59.3(3) . . . . ?
N14 Mg3 N11 N10 27.1(3) . . . . ?
Mg2 Mg3 N11 N10 163.2(2) . . . . ?
N10 P2 N13 N14 39.1(3) . . . . ?
N16 P2 N13 N14 -74.8(3) . . . . ?
S2 P2 N13 N14 163.3(2) . . . . ?
N10 P2 N13 C49 178.7(3) . . . . ?
N16 P2 N13 C49 64.8(3) . . . . ?
S2 P2 N13 C49 -57.0(3) . . . . ?
C49 N13 N14 C50 73.4(4) . . . . ?
P2 N13 N14 C50 -145.0(3) . . . . ?
C49 N13 N14 Mg3 -109.1(3) . . . . ?
P2 N13 N14 Mg3 32.5(4) . . . . ?
O6 Mg3 N14 C50 50.1(5) . . . . ?
O4 Mg3 N14 C50 -4.7(4) . . . . ?
O5 Mg3 N14 C50 -77.8(4) . . . . ?
N17 Mg3 N14 C50 -158.2(4) . . . . ?
N11 Mg3 N14 C50 114.9(4) . . . . ?
Mg2 Mg3 N14 C50 -20.8(4) . . . . ?
O6 Mg3 N14 N13 -126.9(3) . . . . ?
O4 Mg3 N14 N13 178.3(3) . . . . ?
O5 Mg3 N14 N13 105.2(3) . . . . ?
N17 Mg3 N14 N13 24.8(3) . . . . ?
N11 Mg3 N14 N13 -62.1(3) . . . . ?
Mg2 Mg3 N14 N13 162.2(2) . . . . ?
N13 P2 N16 N17 36.8(3) . . . . ?
N10 P2 N16 N17 -76.8(3) . . . . ?
S2 P2 N16 N17 159.3(2) . . . . ?
N13 P2 N16 C61 171.5(3) . . . . ?
N10 P2 N16 C61 57.9(4) . . . . ?
S2 P2 N16 C61 -66.0(3) . . . . ?
C61 N16 N17 C62 79.8(4) . . . . ?
P2 N16 N17 C62 -143.8(3) . . . . ?
C61 N16 N17 Mg3 -103.3(4) . . . . ?
P2 N16 N17 Mg3 33.1(3) . . . . ?
O6 Mg3 N17 C62 -79.1(4) . . . . ?
O4 Mg3 N17 C62 46.4(5) . . . . ?
O5 Mg3 N17 C62 -4.3(4) . . . . ?
N14 Mg3 N17 C62 115.2(4) . . . . ?
N11 Mg3 N17 C62 -160.1(4) . . . . ?
Mg2 Mg3 N17 C62 -22.6(4) . . . . ?
O6 Mg3 N17 N16 104.6(3) . . . . ?
O4 Mg3 N17 N16 -129.9(3) . . . . ?
O5 Mg3 N17 N16 179.4(3) . . . . ?
N14 Mg3 N17 N16 -61.1(3) . . . . ?
N11 Mg3 N17 N16 23.6(3) . . . . ?
Mg2 Mg3 N17 N16 161.1(2) . . . . ?
O3 Mg1 O1 C4 -159.6(4) . . . . ?
O2 Mg1 O1 C4 120.7(4) . . . . ?
N5 Mg1 O1 C4 64.7(5) . . . . ?
N2 Mg1 O1 C4 -1.6(4) . . . . ?
N8 Mg1 O1 C4 -81.1(4) . . . . ?
Mg2 Mg1 O1 C4 160.4(4) . . . . ?
O3 Mg1 O1 Mg2 40.05(10) . . . . ?
O2 Mg1 O1 Mg2 -39.74(11) . . . . ?
N5 Mg1 O1 Mg2 -95.7(3) . . . . ?
N2 Mg1 O1 Mg2 -162.04(13) . . . . ?
N8 Mg1 O1 Mg2 118.48(13) . . . . ?
O2 Mg2 O1 C4 -122.0(4) . . . . ?
O4 Mg2 O1 C4 77.7(16) . . . . ?
O6 Mg2 O1 C4 54.3(4) . . . . ?
O5 Mg2 O1 C4 -24.2(4) . . . . ?
O3 Mg2 O1 C4 159.5(4) . . . . ?
Mg3 Mg2 O1 C4 19.6(4) . . . . ?
Mg1 Mg2 O1 C4 -161.5(4) . . . . ?
O2 Mg2 O1 Mg1 39.46(10) . . . . ?
O4 Mg2 O1 Mg1 -120.8(15) . . . . ?
O6 Mg2 O1 Mg1 -144.20(11) . . . . ?
O5 Mg2 O1 Mg1 137.26(11) . . . . ?
O3 Mg2 O1 Mg1 -38.99(11) . . . . ?
Mg3 Mg2 O1 Mg1 -178.92(8) . . . . ?
O3 Mg1 O2 C16 125.5(4) . . . . ?
O1 Mg1 O2 C16 -152.3(4) . . . . ?
N5 Mg1 O2 C16 3.4(4) . . . . ?
N2 Mg1 O2 C16 -77.0(4) . . . . ?
N8 Mg1 O2 C16 73.7(5) . . . . ?
Mg2 Mg1 O2 C16 167.5(4) . . . . ?
O3 Mg1 O2 Mg2 -42.02(11) . . . . ?
O1 Mg1 O2 Mg2 40.17(11) . . . . ?
N5 Mg1 O2 Mg2 -164.17(13) . . . . ?
N2 Mg1 O2 Mg2 115.50(14) . . . . ?
N8 Mg1 O2 Mg2 -93.8(3) . . . . ?
O4 Mg2 O2 C16 -28.7(4) . . . . ?
O1 Mg2 O2 C16 153.0(4) . . . . ?
O6 Mg2 O2 C16 114.2(12) . . . . ?
O5 Mg2 O2 C16 50.7(4) . . . . ?
O3 Mg2 O2 C16 -126.9(4) . . . . ?
Mg3 Mg2 O2 C16 15.2(4) . . . . ?
Mg1 Mg2 O2 C16 -167.7(4) . . . . ?
O4 Mg2 O2 Mg1 139.00(11) . . . . ?
O1 Mg2 O2 Mg1 -39.30(11) . . . . ?
O6 Mg2 O2 Mg1 -78.2(12) . . . . ?
O5 Mg2 O2 Mg1 -141.58(12) . . . . ?
O3 Mg2 O2 Mg1 40.82(11) . . . . ?
Mg3 Mg2 O2 Mg1 -177.11(9) . . . . ?
O1 Mg1 O3 C28 108.4(4) . . . . ?
O2 Mg1 O3 C28 -170.4(4) . . . . ?
N5 Mg1 O3 C28 -95.0(4) . . . . ?
N2 Mg1 O3 C28 55.1(5) . . . . ?
N8 Mg1 O3 C28 -11.4(4) . . . . ?
Mg2 Mg1 O3 C28 148.3(4) . . . . ?
O1 Mg1 O3 Mg2 -39.88(11) . . . . ?
O2 Mg1 O3 Mg2 41.37(11) . . . . ?
N5 Mg1 O3 Mg2 116.73(14) . . . . ?
N2 Mg1 O3 Mg2 -93.2(3) . . . . ?
N8 Mg1 O3 Mg2 -159.68(13) . . . . ?
O2 Mg2 O3 C28 168.1(3) . . . . ?
O4 Mg2 O3 C28 63.6(3) . . . . ?
O1 Mg2 O3 C28 -111.5(3) . . . . ?
O6 Mg2 O3 C28 -17.1(4) . . . . ?
O5 Mg2 O3 C28 132.4(16) . . . . ?
Mg3 Mg2 O3 C28 25.3(4) . . . . ?
Mg1 Mg2 O3 C28 -150.7(4) . . . . ?
O2 Mg2 O3 Mg1 -41.17(11) . . . . ?
O4 Mg2 O3 Mg1 -145.71(12) . . . . ?
O1 Mg2 O3 Mg1 39.15(11) . . . . ?
O6 Mg2 O3 Mg1 133.55(12) . . . . ?
O5 Mg2 O3 Mg1 -76.9(17) . . . . ?
Mg3 Mg2 O3 Mg1 175.98(9) . . . . ?
O6 Mg3 O4 C52 -152.2(4) . . . . ?
O5 Mg3 O4 C52 126.4(4) . . . . ?
N17 Mg3 O4 C52 74.7(5) . . . . ?
N14 Mg3 O4 C52 5.3(4) . . . . ?
N11 Mg3 O4 C52 -74.8(4) . . . . ?
Mg2 Mg3 O4 C52 168.2(4) . . . . ?
O6 Mg3 O4 Mg2 39.57(11) . . . . ?
O5 Mg3 O4 Mg2 -41.83(11) . . . . ?
N17 Mg3 O4 Mg2 -93.6(3) . . . . ?
N14 Mg3 O4 Mg2 -162.97(13) . . . . ?
N11 Mg3 O4 Mg2 116.92(13) . . . . ?
O2 Mg2 O4 C52 -29.8(4) . . . . ?
O1 Mg2 O4 C52 130.1(14) . . . . ?
O6 Mg2 O4 C52 153.8(4) . . . . ?
O5 Mg2 O4 C52 -126.9(4) . . . . ?
O3 Mg2 O4 C52 49.3(4) . . . . ?
Mg3 Mg2 O4 C52 -168.0(4) . . . . ?
Mg1 Mg2 O4 C52 13.5(4) . . . . ?
O2 Mg2 O4 Mg3 138.26(11) . . . . ?
O1 Mg2 O4 Mg3 -61.9(15) . . . . ?
O6 Mg2 O4 Mg3 -38.16(11) . . . . ?
O5 Mg2 O4 Mg3 41.17(10) . . . . ?
O3 Mg2 O4 Mg3 -142.71(11) . . . . ?
Mg1 Mg2 O4 Mg3 -178.47(9) . . . . ?
O6 Mg3 O5 C64 118.6(4) . . . . ?
O4 Mg3 O5 C64 -159.1(4) . . . . ?
N17 Mg3 O5 C64 -1.3(4) . . . . ?
N14 Mg3 O5 C64 -83.2(4) . . . . ?
N11 Mg3 O5 C64 67.0(5) . . . . ?
Mg2 Mg3 O5 C64 159.3(4) . . . . ?
O6 Mg3 O5 Mg2 -40.65(11) . . . . ?
O4 Mg3 O5 Mg2 41.60(11) . . . . ?
N17 Mg3 O5 Mg2 -160.53(13) . . . . ?
N14 Mg3 O5 Mg2 117.58(14) . . . . ?
N11 Mg3 O5 Mg2 -92.2(3) . . . . ?
O2 Mg2 O5 C64 54.4(4) . . . . ?
O4 Mg2 O5 C64 159.3(4) . . . . ?
O1 Mg2 O5 C64 -25.6(4) . . . . ?
O6 Mg2 O5 C64 -120.3(4) . . . . ?
O3 Mg2 O5 C64 89.6(17) . . . . ?
Mg3 Mg2 O5 C64 -159.5(4) . . . . ?
Mg1 Mg2 O5 C64 16.5(4) . . . . ?
O2 Mg2 O5 Mg3 -146.06(12) . . . . ?
O4 Mg2 O5 Mg3 -41.19(11) . . . . ?
O1 Mg2 O5 Mg3 133.97(11) . . . . ?
O6 Mg2 O5 Mg3 39.25(11) . . . . ?
O3 Mg2 O5 Mg3 -110.8(17) . . . . ?
Mg1 Mg2 O5 Mg3 175.99(9) . . . . ?
O4 Mg3 O6 C40 113.3(4) . . . . ?
O5 Mg3 O6 C40 -166.8(4) . . . . ?
N17 Mg3 O6 C40 -89.9(4) . . . . ?
N14 Mg3 O6 C40 57.9(5) . . . . ?
N11 Mg3 O6 C40 -7.1(4) . . . . ?
Mg2 Mg3 O6 C40 152.6(4) . . . . ?
O4 Mg3 O6 Mg2 -39.32(11) . . . . ?
O5 Mg3 O6 Mg2 40.61(11) . . . . ?
N17 Mg3 O6 Mg2 117.52(14) . . . . ?
N14 Mg3 O6 Mg2 -94.7(3) . . . . ?
N11 Mg3 O6 Mg2 -159.75(14) . . . . ?
O2 Mg2 O6 C40 100.1(12) . . . . ?
O4 Mg2 O6 C40 -116.2(3) . . . . ?
O1 Mg2 O6 C40 61.9(3) . . . . ?
O5 Mg2 O6 C40 164.6(4) . . . . ?
O3 Mg2 O6 C40 -17.5(4) . . . . ?
Mg3 Mg2 O6 C40 -155.2(4) . . . . ?
Mg1 Mg2 O6 C40 27.2(4) . . . . ?
O2 Mg2 O6 Mg3 -104.7(12) . . . . ?
O4 Mg2 O6 Mg3 39.06(11) . . . . ?
O1 Mg2 O6 Mg3 -142.89(12) . . . . ?
O5 Mg2 O6 Mg3 -40.16(11) . . . . ?
O3 Mg2 O6 Mg3 137.73(12) . . . . ?
Mg1 Mg2 O6 Mg3 -177.60(9) . . . . ?
N1 N2 C2 C3 -176.2(4) . . . . ?
Mg1 N2 C2 C3 5.6(6) . . . . ?
N2 C2 C3 C4 -4.9(7) . . . . ?
N2 C2 C3 C8 174.3(4) . . . . ?
Mg1 O1 C4 C5 -176.6(3) . . . . ?
Mg2 O1 C4 C5 -24.2(6) . . . . ?
Mg1 O1 C4 C3 2.4(6) . . . . ?
Mg2 O1 C4 C3 154.8(3) . . . . ?
C8 C3 C4 O1 -178.4(4) . . . . ?
C2 C3 C4 O1 0.9(6) . . . . ?
C8 C3 C4 C5 0.6(6) . . . . ?
C2 C3 C4 C5 179.9(4) . . . . ?
O1 C4 C5 C6 177.4(4) . . . . ?
C3 C4 C5 C6 -1.6(6) . . . . ?
C11 N3 C6 C5 0.1(7) . . . . ?
C9 N3 C6 C5 169.5(4) . . . . ?
C11 N3 C6 C7 179.2(4) . . . . ?
C9 N3 C6 C7 -11.4(7) . . . . ?
C4 C5 C6 N3 179.7(4) . . . . ?
C4 C5 C6 C7 0.6(7) . . . . ?
N3 C6 C7 C8 -177.7(4) . . . . ?
C5 C6 C7 C8 1.5(7) . . . . ?
C6 C7 C8 C3 -2.5(7) . . . . ?
C4 C3 C8 C7 1.4(7) . . . . ?
C2 C3 C8 C7 -177.9(4) . . . . ?
C6 N3 C9 C10 -77.9(6) . . . . ?
C11 N3 C9 C10 91.9(5) . . . . ?
C6 N3 C11 C12 -82.1(5) . . . . ?
C9 N3 C11 C12 108.0(5) . . . . ?
N4 N5 C14 C15 -177.6(4) . . . . ?
Mg1 N5 C14 C15 4.7(6) . . . . ?
N5 C14 C15 C20 -178.6(4) . . . . ?
N5 C14 C15 C16 0.6(7) . . . . ?
Mg1 O2 C16 C17 178.1(3) . . . . ?
Mg2 O2 C16 C17 -19.9(6) . . . . ?
Mg1 O2 C16 C15 -0.2(6) . . . . ?
Mg2 O2 C16 C15 161.8(3) . . . . ?
C20 C15 C16 O2 176.2(4) . . . . ?
C14 C15 C16 O2 -3.0(6) . . . . ?
C20 C15 C16 C17 -2.1(6) . . . . ?
C14 C15 C16 C17 178.7(4) . . . . ?
O2 C16 C17 C18 -176.4(4) . . . . ?
C15 C16 C17 C18 1.9(6) . . . . ?
C21 N6 C18 C17 -174.1(5) . . . . ?
C23 N6 C18 C17 10.8(7) . . . . ?
C21 N6 C18 C19 6.1(8) . . . . ?
C23 N6 C18 C19 -169.0(5) . . . . ?
C16 C17 C18 N6 -179.6(4) . . . . ?
C16 C17 C18 C19 0.2(7) . . . . ?
N6 C18 C19 C20 177.8(4) . . . . ?
C17 C18 C19 C20 -2.0(7) . . . . ?
C18 C19 C20 C15 1.8(7) . . . . ?
C14 C15 C20 C19 179.6(4) . . . . ?
C16 C15 C20 C19 0.3(7) . . . . ?
C18 N6 C21 C22 -91.1(6) . . . . ?
C23 N6 C21 C22 84.3(6) . . . . ?
C18 N6 C23 C24 -92.6(6) . . . . ?
C21 N6 C23 C24 92.0(6) . . . . ?
N7 N8 C26 C27 179.5(4) . . . . ?
Mg1 N8 C26 C27 -8.2(6) . . . . ?
N8 C26 C27 C32 177.5(4) . . . . ?
N8 C26 C27 C28 -1.0(7) . . . . ?
Mg1 O3 C28 C29 -174.3(3) . . . . ?
Mg2 O3 C28 C29 -37.9(5) . . . . ?
Mg1 O3 C28 C27 7.0(6) . . . . ?
Mg2 O3 C28 C27 143.4(3) . . . . ?
C32 C27 C28 O3 -176.0(4) . . . . ?
C26 C27 C28 O3 2.5(7) . . . . ?
C32 C27 C28 C29 5.3(6) . . . . ?
C26 C27 C28 C29 -176.2(4) . . . . ?
O3 C28 C29 C30 177.2(4) . . . . ?
C27 C28 C29 C30 -4.1(6) . . . . ?
C33 N9 C30 C29 -177.5(4) . . . . ?
C35 N9 C30 C29 -4.2(6) . . . . ?
C33 N9 C30 C31 2.9(7) . . . . ?
C35 N9 C30 C31 176.2(4) . . . . ?
C28 C29 C30 N9 -179.0(4) . . . . ?
C28 C29 C30 C31 0.6(6) . . . . ?
N9 C30 C31 C32 -178.9(4) . . . . ?
C29 C30 C31 C32 1.5(6) . . . . ?
C30 C31 C32 C27 0.0(7) . . . . ?
C26 C27 C32 C31 178.0(4) . . . . ?
C28 C27 C32 C31 -3.4(7) . . . . ?
C30 N9 C33 C34 -93.1(5) . . . . ?
C35 N9 C33 C34 93.3(5) . . . . ?
C30 N9 C35 C36 -80.5(5) . . . . ?
C33 N9 C35 C36 93.1(5) . . . . ?
N10 N11 C38 C39 177.2(4) . . . . ?
Mg3 N11 C38 C39 -12.7(6) . . . . ?
N11 C38 C39 C44 -176.4(4) . . . . ?
N11 C38 C39 C40 2.4(7) . . . . ?
Mg3 O6 C40 C41 180.0(3) . . . . ?
Mg2 O6 C40 C41 -37.3(6) . . . . ?
Mg3 O6 C40 C39 0.8(6) . . . . ?
Mg2 O6 C40 C39 143.5(3) . . . . ?
C44 C39 C40 O6 -176.6(4) . . . . ?
C38 C39 C40 O6 4.6(7) . . . . ?
C44 C39 C40 C41 4.1(6) . . . . ?
C38 C39 C40 C41 -174.6(4) . . . . ?
O6 C40 C41 C42 177.5(4) . . . . ?
C39 C40 C41 C42 -3.3(7) . . . . ?
C45 N12 C42 C41 -178.5(4) . . . . ?
C47 N12 C42 C41 3.6(7) . . . . ?
C45 N12 C42 C43 2.1(7) . . . . ?
C47 N12 C42 C43 -175.8(4) . . . . ?
C40 C41 C42 N12 -178.8(4) . . . . ?
C40 C41 C42 C43 0.6(7) . . . . ?
N12 C42 C43 C44 -179.4(4) . . . . ?
C41 C42 C43 C44 1.2(7) . . . . ?
C42 C43 C44 C39 -0.2(7) . . . . ?
C40 C39 C44 C43 -2.5(7) . . . . ?
C38 C39 C44 C43 176.3(4) . . . . ?
C42 N12 C45 C46 -90.0(6) . . . . ?
C47 N12 C45 C46 88.0(6) . . . . ?
C42 N12 C47 C48 -89.3(5) . . . . ?
C45 N12 C47 C48 92.7(5) . . . . ?
N13 N14 C50 C51 -179.2(4) . . . . ?
Mg3 N14 C50 C51 3.6(6) . . . . ?
N14 C50 C51 C56 -179.3(4) . . . . ?
N14 C50 C51 C52 -0.2(7) . . . . ?
Mg3 O4 C52 C53 174.7(3) . . . . ?
Mg2 O4 C52 C53 -22.6(6) . . . . ?
Mg3 O4 C52 C51 -4.0(6) . . . . ?
Mg2 O4 C52 C51 158.6(3) . . . . ?
C56 C51 C52 O4 179.2(4) . . . . ?
C50 C51 C52 O4 0.1(6) . . . . ?
C56 C51 C52 C53 0.5(6) . . . . ?
C50 C51 C52 C53 -178.7(4) . . . . ?
O4 C52 C53 C54 -175.0(4) . . . . ?
C51 C52 C53 C54 3.8(6) . . . . ?
C59 N15 C54 C53 -0.6(7) . . . . ?
C57 N15 C54 C53 -162.0(4) . . . . ?
C59 N15 C54 C55 -179.4(6) . . . . ?
C57 N15 C54 C55 19.2(6) . . . . ?
C52 C53 C54 N15 175.2(4) . . . . ?
C52 C53 C54 C55 -6.0(6) . . . . ?
N15 C54 C55 C56 -177.3(4) . . . . ?
C53 C54 C55 C56 3.9(7) . . . . ?
C54 C55 C56 C51 0.4(7) . . . . ?
C50 C51 C56 C55 176.6(4) . . . . ?
C52 C51 C56 C55 -2.6(7) . . . . ?
C54 N15 C57 C58 63.2(6) . . . . ?
C59 N15 C57 C58 -98.8(6) . . . . ?
C54 N15 C59 C60 85.2(15) . . . . ?
C57 N15 C59 C60 -113.2(14) . . . . ?
C54 N15 C59 C60A -80.5(9) . . . . ?
C57 N15 C59 C60A 81.2(8) . . . . ?
N16 N17 C62 C63 -176.3(4) . . . . ?
Mg3 N17 C62 C63 7.2(6) . . . . ?
N17 C62 C63 C68 175.4(4) . . . . ?
N17 C62 C63 C64 -3.7(7) . . . . ?
Mg3 O5 C64 C65 -174.9(3) . . . . ?
Mg2 O5 C64 C65 -24.8(6) . . . . ?
Mg3 O5 C64 C63 4.1(6) . . . . ?
Mg2 O5 C64 C63 154.2(3) . . . . ?
C68 C63 C64 O5 178.9(4) . . . . ?
C62 C63 C64 O5 -2.0(6) . . . . ?
C68 C63 C64 C65 -2.2(6) . . . . ?
C62 C63 C64 C65 177.0(4) . . . . ?
O5 C64 C65 C66 178.2(4) . . . . ?
C63 C64 C65 C66 -0.8(6) . . . . ?
C69 N18 C66 C65 174.1(4) . . . . ?
C71 N18 C66 C65 7.3(7) . . . . ?
C69 N18 C66 C67 -6.7(7) . . . . ?
C71 N18 C66 C67 -173.4(4) . . . . ?
C64 C65 C66 N18 -176.9(4) . . . . ?
C64 C65 C66 C67 3.9(7) . . . . ?
N18 C66 C67 C68 176.8(4) . . . . ?
C65 C66 C67 C68 -4.0(7) . . . . ?
C66 C67 C68 C63 1.0(7) . . . . ?
C62 C63 C68 C67 -177.1(4) . . . . ?
C64 C63 C68 C67 2.1(7) . . . . ?
C66 N18 C69 C70 -74.9(6) . . . . ?
C71 N18 C69 C70 92.4(5) . . . . ?
C66 N18 C71 C72 -91.1(5) . . . . ?
C69 N18 C71 C72 101.4(5) . . . . ?
